data_7025361
loop_
_publ_author_name
'Karadas, Ferdi'
'Avendano, Carolina'
'Hilfiger, Matthew G.'
'Prosvirin, Andrey V.'
'Dunbar, Kim R.'

_publ_section_title
;
 Use of a rhenium cyanide nanomagnet as a building block for new clusters
 and extended networks.
;
_journal_issue 20
_journal_name_full 'Dalton transactions (Cambridge, England : 2003)'
_journal_page_first 4968
_journal_page_last 4977
_journal_paper_doi 10.1039/b927242a
_journal_volume 39
_journal_year 2010
_chemical_formula_sum 'C151.33 H120 Cl2.67 Li0 Mn2.67 N18.67 O0.67 P8 Re2.67'
_chemical_formula_weight 3196.00
_chemical_name_common 'ReMn TCNQ'
_chemical_name_systematic
;
?
;
_space_group_IT_number 2
_symmetry_cell_setting triclinic
_symmetry_space_group_name_Hall '-P 1'
_symmetry_space_group_name_H-M 'P -1'
_atom_sites_solution_hydrogens geom
_atom_sites_solution_primary direct
_atom_sites_solution_secondary difmap
_audit_creation_method SHELXL-97
_cell_angle_alpha 90.764(5)
_cell_angle_beta 97.408(5)
_cell_angle_gamma 102.736(5)
_cell_formula_units_Z 3
_cell_length_a 17.514(3)
_cell_length_b 18.087(3)
_cell_length_c 38.106(7)
_cell_measurement_temperature 110(2)
_cell_volume 11665(4)
_computing_cell_refinement 'SMART V5.625 (Bruker, 2000)'
_computing_data_collection 'SMART V5.625 (Bruker, 2000)'
_computing_data_reduction 'SAINT V6.32 (Bruker, 2001)'
_computing_molecular_graphics 'X-Seed (Barbour, 2001)'
_computing_publication_material 'SHELXL-97 (Sheldrick, 1997)'
_computing_structure_refinement 'SHELXL-97 (Sheldrick, 1997)'
_computing_structure_solution 'SHELXS-97 (Sheldrick, 1997)'
_diffrn_ambient_temperature 110(2)
_diffrn_measured_fraction_theta_full 0.926
_diffrn_measured_fraction_theta_max 0.926
_diffrn_radiation_monochromator graphite
_diffrn_radiation_source 'fine-focus sealed tube'
_diffrn_radiation_type MoK\a
_diffrn_radiation_wavelength 0.71073
_diffrn_reflns_av_R_equivalents 0.0945
_diffrn_reflns_av_sigmaI/netI 0.0785
_diffrn_reflns_limit_h_max 19
_diffrn_reflns_limit_h_min -19
_diffrn_reflns_limit_k_max 19
_diffrn_reflns_limit_k_min -19
_diffrn_reflns_limit_l_max 41
_diffrn_reflns_limit_l_min -41
_diffrn_reflns_number 133941
_diffrn_reflns_theta_full 23.59
_diffrn_reflns_theta_max 23.59
_diffrn_reflns_theta_min 1.20
_exptl_absorpt_coefficient_mu 2.459
_exptl_absorpt_correction_type multi-scan
_exptl_absorpt_process_details 'SADABS v2.03 (Bruker, 2003)'
_exptl_crystal_colour red
_exptl_crystal_density_diffrn 1.365
_exptl_crystal_density_method 'not measured'
_exptl_crystal_description plate
_exptl_crystal_F_000 4788
_exptl_crystal_size_max .17
_exptl_crystal_size_mid .11
_exptl_crystal_size_min .06
_refine_diff_density_max 5.416
_refine_diff_density_min -2.923
_refine_diff_density_rms 0.335
_refine_ls_extinction_method none
_refine_ls_goodness_of_fit_ref 1.049
_refine_ls_hydrogen_treatment constr
_refine_ls_matrix_type fullcycle
_refine_ls_number_parameters 2495
_refine_ls_number_reflns 32306
_refine_ls_number_restraints 0
_refine_ls_restrained_S_all 1.049
_refine_ls_R_factor_all 0.1611
_refine_ls_R_factor_gt 0.1156
_refine_ls_shift/su_max 0.198
_refine_ls_shift/su_mean 0.036
_refine_ls_structure_factor_coef Fsqd
_refine_ls_weighting_details 'calc w=1/[\s^2^(Fo^2^)+(0.1787P)^2^+611.2092P] where P=(Fo^2^+2Fc^2^)/3'
_refine_ls_weighting_scheme calc
_refine_ls_wR_factor_gt 0.3090
_refine_ls_wR_factor_ref 0.3566
_reflns_number_gt 22590
_reflns_number_total 32306
_reflns_threshold_expression >2sigma(I)
_cod_data_source_file b927242a.txt
_cod_data_source_block c:\compound5
_cod_depositor_comments
;
The following automatic conversions were performed:

'_symmetry_cell_setting' value 'Triclinic' changed to 'triclinic'
according to /home/saulius/struct/CIF-dictionaries/cif_core.dic
dictionary named 'cif_core.dic' version 2.4.2 from 2011-04-26.

Automatic conversion script
Id: cif_fix_values 1891 2012-01-12 08:04:46Z andrius 

The following automatic conversions were performed:

'_refine_ls_hydrogen_treatment' value 'constrained' was replaced with
the value 'constr' as specified in the replacement file
'src/cod-tools/trunk/data/replacement-values/replacement_values.lst'.

Automatic conversion script
Id: cif_fix_values 5376 2017-05-30 11:51:03Z andrius 
;
_cod_original_cell_volume 11665(3)
_cod_original_sg_symbol_H-M P-1
_cod_database_code 7025361

loop_
_symmetry_equiv_pos_as_xyz
'x, y, z'
'-x, -y, -z'

loop_
_atom_site_label
_atom_site_type_symbol
_atom_site_fract_x
_atom_site_fract_y
_atom_site_fract_z
_atom_site_U_iso_or_equiv
_atom_site_adp_type
_atom_site_occupancy
_atom_site_symmetry_multiplicity
_atom_site_calc_flag
_atom_site_refinement_flags
Re4 Re 0.43527(5) 0.62879(5) 0.79438(2) 0.032 Uani 1 1 d .
Re3 Re 0.67996(5) 0.29511(5) 0.82036(2) 0.037 Uani 1 1 d .
Re2 Re 0.78142(5) 0.62333(5) 0.67434(2) 0.030 Uani 1 1 d .
Re1 Re 0.38879(5) 0.30754(5) 0.63968(2) 0.030 Uani 1 1 d .
Mn3 Mn 0.39915(18) 0.33501(17) 0.77675(8) 0.032 Uani 1 1 d .
Mn2 Mn 0.47830(18) 0.60098(17) 0.66233(8) 0.032 Uani 1 1 d .
Mn1 Mn 0.68857(19) 0.32925(19) 0.68392(8) 0.038 Uani 1 1 d .
Mn4 Mn 0.71340(19) 0.57942(19) 0.80200(8) 0.038 Uani 1 1 d .
P2 P 0.2482(3) 0.2963(3) 0.62379(13) 0.034 Uani 1 1 d .
P8 P 0.6727(4) 0.2877(4) 0.88328(16) 0.047 Uani 1 1 d .
P10 P 0.4552(4) 0.7651(3) 0.80007(15) 0.041 Uani 1 1 d .
P7 P 0.8145(3) 0.2819(4) 0.83380(16) 0.041 Uani 1 1 d .
P4 P 0.8048(3) 0.6310(3) 0.61337(13) 0.031 Uani 1 1 d .
P11 P 0.4120(3) 0.6342(3) 0.85519(14) 0.037 Uani 1 1 d .
P6 P 0.9180(3) 0.6187(3) 0.68946(13) 0.034 Uani 1 1 d .
P9 P 0.6423(3) 0.1582(3) 0.81705(15) 0.040 Uani 1 1 d .
P3 P 0.3943(3) 0.3050(3) 0.57643(13) 0.028 Uani 1 1 d .
P12 P 0.2962(3) 0.6238(3) 0.77690(14) 0.035 Uani 1 1 d .
P5 P 0.8234(3) 0.7599(3) 0.67591(14) 0.037 Uani 1 1 d .
C5 C 0.6609(11) 0.6211(10) 0.6617(5) 0.025 Uani 1 1 d .
P1 P 0.3606(4) 0.1706(3) 0.63635(14) 0.039 Uani 1 1 d .
N5 N 0.5975(10) 0.6155(9) 0.6573(4) 0.036 Uani 1 1 d .
C9 C 0.7170(12) 0.4158(12) 0.8219(5) 0.033 Uani 1 1 d .
C11 C 0.4094(10) 0.5099(10) 0.7882(5) 0.023 Uani 1 1 d .
C4 C 0.7504(10) 0.5030(10) 0.6759(4) 0.020 Uani 1 1 d .
N1 N 0.5751(10) 0.3247(10) 0.6603(5) 0.039 Uani 1 1 d .
C2 C 0.4136(10) 0.4268(10) 0.6467(4) 0.019 Uani 1 1 d .
N11 N 0.3977(11) 0.4479(11) 0.7825(5) 0.044 Uani 1 1 d .
N4 N 0.7367(10) 0.4431(10) 0.6821(4) 0.036 Uani 1 1 d .
C138 C 0.9541(11) 0.5385(11) 0.6729(5) 0.028 Uani 1 1 d .
C6 C 0.7601(10) 0.6215(9) 0.7264(4) 0.019 Uani 1 1 d .
N8 N 0.5066(11) 0.3223(11) 0.8024(5) 0.045 Uani 1 1 d .
N6 N 0.7448(11) 0.6205(11) 0.7546(5) 0.045 Uani 1 1 d .
N17 N 0.4198(11) 0.6641(11) 0.6255(5) 0.045 Uani 1 1 d .
N2 N 0.4255(10) 0.4876(9) 0.6528(4) 0.034 Uani 1 1 d .
N3 N 0.3953(10) 0.3105(10) 0.7246(5) 0.041 Uani 1 1 d .
C10 C 0.4573(10) 0.6306(10) 0.7421(4) 0.020 Uani 1 1 d .
C12 C 0.5531(11) 0.6209(10) 0.8076(5) 0.027 Uani 1 1 d .
C87 C 0.4607(13) 0.4545(12) 0.5674(6) 0.041 Uani 1 1 d .
H87 H 0.4924 0.4499 0.5885 0.049 Uiso 1 1 calc R
N21 N 0.3012(11) 0.2634(10) 0.7940(5) 0.041 Uani 1 1 d .
C45 C 0.2433(12) 0.2288(12) 0.8024(5) 0.035 Uani 1 1 d .
C75 C 0.2202(13) 0.3477(12) 0.6881(6) 0.039 Uani 1 1 d .
H75 H 0.2626 0.3872 0.6852 0.047 Uiso 1 1 calc R
C29 C 0.4569(12) 0.9363(11) 0.5384(5) 0.033 Uani 1 1 d .
C30 C 0.3743(13) 0.9143(12) 0.5345(6) 0.040 Uani 1 1 d .
H30 H 0.3444 0.9442 0.5218 0.048 Uiso 1 1 calc R
C214 C 0.2237(13) 0.5411(12) 0.7879(6) 0.040 Uani 1 1 d .
C109 C 0.7160(13) 0.4891(12) 0.5899(6) 0.039 Uani 1 1 d .
H109 H 0.6851 0.4968 0.6070 0.046 Uiso 1 1 calc R
C108 C 0.7817(12) 0.5427(12) 0.5850(5) 0.035 Uani 1 1 d .
C62 C 0.4449(13) 0.1251(13) 0.6455(6) 0.042 Uani 1 1 d .
C86 C 0.4047(11) 0.3945(11) 0.5532(5) 0.029 Uani 1 1 d .
C28 C 0.5002(12) 0.8936(11) 0.5584(5) 0.033 Uani 1 1 d .
H28 H 0.5551 0.9084 0.5616 0.039 Uiso 1 1 calc R
C74 C 0.1924(12) 0.2919(12) 0.6611(5) 0.034 Uani 1 1 d .
C44 C 0.1747(13) 0.1896(13) 0.8126(6) 0.044 Uani 1 1 d .
C208 C 0.3979(12) 0.5450(12) 0.8789(6) 0.038 Uani 1 1 d .
C63 C 0.4949(13) 0.1463(13) 0.6762(6) 0.042 Uani 1 1 d .
H63 H 0.4845 0.1826 0.6913 0.050 Uiso 1 1 calc R
N7 N 0.6774(11) 0.3053(10) 0.7360(5) 0.044 Uani 1 1 d .
C220 C 0.2646(12) 0.6242(12) 0.7288(5) 0.036 Uani 1 1 d .
C1 C 0.5103(11) 0.3151(11) 0.6525(5) 0.029 Uani 1 1 d .
C92 C 0.4735(11) 0.2721(11) 0.5595(5) 0.030 Uani 1 1 d .
C114 C 0.7493(13) 0.6908(12) 0.5842(6) 0.039 Uani 1 1 d .
C7 C 0.6827(12) 0.2977(12) 0.7653(6) 0.036 Uani 1 1 d .
C26 C 0.3819(13) 0.8051(12) 0.5697(6) 0.039 Uani 1 1 d .
C97 C 0.4908(12) 0.2843(12) 0.5251(5) 0.035 Uani 1 1 d .
H97 H 0.4588 0.3081 0.5099 0.043 Uiso 1 1 calc R
C133 C 0.9096(14) 0.5579(13) 0.7548(6) 0.046 Uani 1 1 d .
H133 H 0.8678 0.5226 0.7424 0.055 Uiso 1 1 calc R
N10 N 0.4710(10) 0.6283(10) 0.7145(5) 0.038 Uani 1 1 d .
C132 C 0.9522(12) 0.6166(12) 0.7375(6) 0.038 Uani 1 1 d .
C190 C 0.4408(13) 0.8218(13) 0.7607(6) 0.042 Uani 1 1 d .
C81 C 0.2571(14) 0.4338(12) 0.5900(6) 0.042 Uani 1 1 d .
H81 H 0.3113 0.4415 0.5966 0.051 Uiso 1 1 calc R
C98 C 0.3144(13) 0.1332(12) 0.5921(6) 0.040 Uani 1 1 d .
H98A H 0.3560 0.1320 0.5777 0.049 Uiso 1 1 calc R
H98B H 0.2862 0.0812 0.5940 0.049 Uiso 1 1 calc R
C210 C 0.4388(13) 0.4285(13) 0.8932(6) 0.041 Uani 1 1 d .
H210 H 0.4728 0.3963 0.8910 0.050 Uiso 1 1 calc R
C126 C 0.8687(14) 0.8155(14) 0.7164(7) 0.051 Uani 1 1 d .
C38 C 0.1545(13) 0.2058(13) 0.8467(6) 0.043 Uani 1 1 d .
C8 C 0.5660(12) 0.3102(11) 0.8089(5) 0.032 Uani 1 1 d .
C95 C 0.6014(13) 0.2293(12) 0.5336(6) 0.039 Uani 1 1 d .
H95 H 0.6440 0.2159 0.5250 0.047 Uiso 1 1 calc R
C91 C 0.3571(13) 0.4004(13) 0.5213(6) 0.042 Uani 1 1 d .
H91 H 0.3183 0.3592 0.5112 0.051 Uiso 1 1 calc R
C143 C 0.9055(14) 0.4820(13) 0.6501(6) 0.045 Uani 1 1 d .
H143 H 0.8547 0.4859 0.6410 0.053 Uiso 1 1 calc R
C31 C 0.3369(14) 0.8501(13) 0.5488(6) 0.045 Uani 1 1 d .
H31 H 0.2820 0.8354 0.5451 0.054 Uiso 1 1 calc R
C3 C 0.3870(11) 0.3079(11) 0.6942(5) 0.030 Uani 1 1 d .
C100 C 0.3024(12) 0.2441(12) 0.5526(6) 0.039 Uani 1 1 d .
H10A H 0.2665 0.2766 0.5453 0.047 Uiso 1 1 calc R
H10B H 0.3156 0.2234 0.5312 0.047 Uiso 1 1 calc R
C216 C 0.1843(13) 0.4244(13) 0.8179(6) 0.046 Uani 1 1 d .
H216 H 0.1979 0.3899 0.8341 0.055 Uiso 1 1 calc R
C141 C 1.0086(15) 0.4121(15) 0.6544(7) 0.055 Uani 1 1 d .
H141 H 1.0273 0.3702 0.6480 0.067 Uiso 1 1 calc R
C93 C 0.5249(12) 0.2354(11) 0.5818(5) 0.033 Uani 1 1 d .
H93 H 0.5163 0.2256 0.6050 0.040 Uiso 1 1 calc R
C150 C 0.8643(14) 0.3387(14) 0.7703(6) 0.052 Uani 1 1 d .
H150 H 0.8409 0.3783 0.7755 0.062 Uiso 1 1 calc R
C96 C 0.5531(12) 0.2627(12) 0.5127(6) 0.039 Uani 1 1 d .
H96 H 0.5619 0.2715 0.4895 0.047 Uiso 1 1 calc R
C94 C 0.5882(13) 0.2144(13) 0.5684(6) 0.044 Uani 1 1 d .
H94 H 0.6215 0.1903 0.5828 0.052 Uiso 1 1 calc R
C33 C 0.3830(12) 0.6953(12) 0.6071(6) 0.038 Uani 1 1 d .
C104 C 0.8988(14) 0.7915(13) 0.6467(6) 0.046 Uani 1 1 d .
H10C H 0.8723 0.8031 0.6241 0.056 Uiso 1 1 calc R
H10D H 0.9332 0.8384 0.6569 0.056 Uiso 1 1 calc R
C219 C 0.1443(14) 0.5295(14) 0.7710(7) 0.052 Uani 1 1 d .
H219 H 0.1309 0.5648 0.7552 0.062 Uiso 1 1 calc R
C27 C 0.4638(12) 0.8283(12) 0.5739(5) 0.036 Uani 1 1 d .
H27 H 0.4944 0.8000 0.5872 0.044 Uiso 1 1 calc R
N9 N 0.7327(11) 0.4754(11) 0.8192(5) 0.049 Uani 1 1 d .
C188 C 0.3084(15) 0.7344(14) 0.8323(7) 0.053 Uani 1 1 d .
C89 C 0.4258(15) 0.5307(15) 0.5201(7) 0.055 Uani 1 1 d .
H89 H 0.4325 0.5767 0.5090 0.066 Uiso 1 1 calc R
C105 C 0.9850(15) 0.7015(14) 0.6741(7) 0.053 Uani 1 1 d .
H10E H 0.9976 0.7413 0.6926 0.064 Uiso 1 1 calc R
H10F H 1.0339 0.6872 0.6707 0.064 Uiso 1 1 calc R
N25 N 0.8106(12) 0.6519(11) 0.8356(5) 0.050 Uani 1 1 d .
C142 C 0.9346(15) 0.4183(14) 0.6408(7) 0.053 Uani 1 1 d .
H142 H 0.9028 0.3804 0.6253 0.064 Uiso 1 1 calc R
C209 C 0.4422(13) 0.4948(12) 0.8730(6) 0.040 Uani 1 1 d .
H209 H 0.4754 0.5035 0.8556 0.048 Uiso 1 1 calc R
C39 C 0.2065(14) 0.2599(13) 0.8712(6) 0.048 Uani 1 1 d .
H39 H 0.2556 0.2833 0.8651 0.058 Uiso 1 1 calc R
C117 C 0.6637(14) 0.7776(13) 0.5463(6) 0.048 Uani 1 1 d .
H117 H 0.6342 0.8084 0.5341 0.058 Uiso 1 1 calc R
C68 C 0.2978(15) 0.1142(14) 0.6656(7) 0.054 Uani 1 1 d .
C149 C 0.8672(14) 0.2787(14) 0.7951(6) 0.049 Uani 1 1 d .
C187 C 0.2655(14) 0.7050(13) 0.7957(6) 0.046 Uani 1 1 d .
H18A H 0.2736 0.7461 0.7795 0.055 Uiso 1 1 calc R
H18B H 0.2093 0.6904 0.7971 0.055 Uiso 1 1 calc R
C79 C 0.1263(13) 0.2358(13) 0.6661(6) 0.043 Uani 1 1 d .
H79 H 0.1042 0.1996 0.6479 0.051 Uiso 1 1 calc R
C110 C 0.6965(14) 0.4232(14) 0.5689(6) 0.048 Uani 1 1 d .
H110 H 0.6523 0.3862 0.5724 0.058 Uiso 1 1 calc R
C83 C 0.1451(16) 0.4802(16) 0.5641(7) 0.064 Uani 1 1 d .
H83 H 0.1236 0.5181 0.5532 0.077 Uiso 1 1 calc R
C213 C 0.3431(15) 0.5274(14) 0.9042(7) 0.053 Uani 1 1 d .
H213 H 0.3106 0.5603 0.9079 0.064 Uiso 1 1 calc R
C112 C 0.8048(15) 0.4652(14) 0.5374(7) 0.054 Uani 1 1 d .
H112 H 0.8343 0.4586 0.5194 0.064 Uiso 1 1 calc R
C225 C 0.2285(14) 0.6778(14) 0.7122(7) 0.051 Uani 1 1 d .
H225 H 0.2180 0.7169 0.7256 0.061 Uiso 1 1 calc R
C113 C 0.8257(15) 0.5318(14) 0.5596(6) 0.053 Uani 1 1 d .
H113 H 0.8705 0.5686 0.5566 0.063 Uiso 1 1 calc R
C152 C 0.9290(17) 0.2826(17) 0.7316(8) 0.070 Uani 1 1 d .
H152 H 0.9479 0.2826 0.7099 0.084 Uiso 1 1 calc R
C106 C 0.9523(14) 0.7343(14) 0.6392(6) 0.048 Uani 1 1 d .
C88 C 0.4714(15) 0.5241(14) 0.5507(7) 0.052 Uani 1 1 d .
H88 H 0.5099 0.5655 0.5607 0.062 Uiso 1 1 calc R
C222 C 0.2571(14) 0.5596(14) 0.6717(6) 0.049 Uani 1 1 d .
H222 H 0.2654 0.5197 0.6581 0.059 Uiso 1 1 calc R
C99 C 0.2067(13) 0.2072(12) 0.5972(6) 0.042 Uani 1 1 d .
H99A H 0.1910 0.1678 0.6135 0.050 Uiso 1 1 calc R
H99B H 0.1587 0.2135 0.5829 0.050 Uiso 1 1 calc R
C111 C 0.7396(15) 0.4102(15) 0.5430(7) 0.056 Uani 1 1 d .
H111 H 0.7254 0.3651 0.5293 0.067 Uiso 1 1 calc R
C90 C 0.3697(14) 0.4693(13) 0.5054(7) 0.049 Uani 1 1 d .
H90 H 0.3391 0.4742 0.4840 0.059 Uiso 1 1 calc R
C115 C 0.7895(14) 0.7483(13) 0.5653(6) 0.044 Uani 1 1 d .
H115 H 0.8440 0.7573 0.5656 0.052 Uiso 1 1 calc R
C217 C 0.1077(15) 0.4130(14) 0.8013(6) 0.052 Uani 1 1 d .
H217 H 0.0698 0.3705 0.8055 0.062 Uiso 1 1 calc R
C69 C 0.2661(14) 0.1457(14) 0.6917(6) 0.048 Uani 1 1 d .
H69 H 0.2788 0.1982 0.6952 0.057 Uiso 1 1 calc R
C32 C 0.3433(14) 0.7362(14) 0.5856(6) 0.049 Uani 1 1 d .
C102 C 0.2044(15) 0.1243(14) 0.5449(7) 0.053 Uani 1 1 d .
H10G H 0.1690 0.0864 0.5560 0.079 Uiso 1 1 calc R
H10H H 0.2358 0.1003 0.5316 0.079 Uiso 1 1 calc R
H10I H 0.1744 0.1519 0.5293 0.079 Uiso 1 1 calc R
C46 C 0.1218(16) 0.1360(15) 0.7898(7) 0.057 Uani 1 1 d .
C221 C 0.2794(15) 0.5652(15) 0.7082(7) 0.056 Uani 1 1 d .
H221 H 0.3042 0.5294 0.7192 0.067 Uiso 1 1 calc R
C173 C 0.6784(15) 0.1030(14) 0.7841(7) 0.052 Uani 1 1 d .
C119 C 0.6691(12) 0.6766(12) 0.5831(6) 0.038 Uani 1 1 d .
H119 H 0.6430 0.6368 0.5953 0.046 Uiso 1 1 calc R
C185 C 0.3881(15) 0.7930(15) 0.8293(7) 0.060 Uani 1 1 d .
H18C H 0.4171 0.8042 0.8529 0.072 Uiso 1 1 calc R
H18D H 0.3752 0.8398 0.8209 0.072 Uiso 1 1 calc R
C80 C 0.2096(13) 0.3680(12) 0.5984(6) 0.040 Uani 1 1 d .
C154 C 0.9072(15) 0.2242(15) 0.7866(7) 0.058 Uani 1 1 d .
H154 H 0.9138 0.1873 0.8028 0.070 Uiso 1 1 calc R
C82 C 0.2277(14) 0.4896(13) 0.5722(6) 0.046 Uani 1 1 d .
H82 H 0.2618 0.5327 0.5656 0.055 Uiso 1 1 calc R
C76 C 0.1875(14) 0.3465(14) 0.7184(6) 0.049 Uani 1 1 d .
H76 H 0.2078 0.3843 0.7361 0.059 Uiso 1 1 calc R
C191 C 0.4100(13) 0.7889(13) 0.7283(6) 0.044 Uani 1 1 d .
H191 H 0.3920 0.7365 0.7257 0.053 Uiso 1 1 calc R
C179 C 0.5387(15) 0.1179(14) 0.8083(7) 0.052 Uani 1 1 d .
C192 C 0.4050(13) 0.8332(13) 0.6989(6) 0.045 Uani 1 1 d .
H192 H 0.3868 0.8101 0.6765 0.055 Uiso 1 1 calc R
C120 C 0.7427(14) 0.8079(14) 0.6638(7) 0.050 Uani 1 1 d .
C134 C 0.9299(16) 0.5519(16) 0.7913(7) 0.063 Uani 1 1 d .
H134 H 0.9037 0.5115 0.8033 0.076 Uiso 1 1 calc R
C103 C 0.9081(13) 0.6708(13) 0.6109(6) 0.046 Uani 1 1 d .
H10J H 0.9357 0.6298 0.6126 0.055 Uiso 1 1 calc R
H10K H 0.9124 0.6913 0.5876 0.055 Uiso 1 1 calc R
C215 C 0.2421(14) 0.4876(12) 0.8106(6) 0.043 Uani 1 1 d .
H215 H 0.2938 0.4932 0.8215 0.051 Uiso 1 1 calc R
C212 C 0.3381(16) 0.4643(15) 0.9224(8) 0.063 Uani 1 1 d .
H212 H 0.3042 0.4542 0.9395 0.076 Uiso 1 1 calc R
C101 C 0.2563(12) 0.1767(12) 0.5721(6) 0.037 Uani 1 1 d .
C57 C 0.8602(15) 0.6863(14) 0.8533(7) 0.053 Uani 1 1 d .
C125 C 0.6822(15) 0.7920(15) 0.6846(7) 0.058 Uani 1 1 d .
H125 H 0.6847 0.7579 0.7025 0.070 Uiso 1 1 calc R
C139 C 1.0294(15) 0.5287(15) 0.6862(7) 0.055 Uani 1 1 d .
H139 H 1.0629 0.5655 0.7017 0.066 Uiso 1 1 calc R
C137 C 1.0139(14) 0.6700(14) 0.7548(6) 0.051 Uani 1 1 d .
H137 H 1.0430 0.7086 0.7428 0.061 Uiso 1 1 calc R
C77 C 0.1242(15) 0.2890(14) 0.7231(7) 0.056 Uani 1 1 d .
H77 H 0.1019 0.2878 0.7440 0.068 Uiso 1 1 calc R
C116 C 0.7426(14) 0.7931(14) 0.5452(7) 0.051 Uani 1 1 d .
H116 H 0.7660 0.8320 0.5317 0.061 Uiso 1 1 calc R
C65 C 0.5780(16) 0.0664(15) 0.6625(7) 0.057 Uani 1 1 d .
H65 H 0.6243 0.0492 0.6677 0.069 Uiso 1 1 calc R
C153 C 0.9373(16) 0.2228(16) 0.7552(7) 0.063 Uani 1 1 d .
H153 H 0.9621 0.1847 0.7495 0.075 Uiso 1 1 calc R
C146 C 0.6763(16) 0.1215(15) 0.8591(7) 0.059 Uani 1 1 d .
H14A H 0.6351 0.1183 0.8741 0.070 Uiso 1 1 calc R
H14B H 0.6817 0.0702 0.8545 0.070 Uiso 1 1 calc R
C135 C 0.9913(17) 0.6090(16) 0.8094(8) 0.066 Uani 1 1 d .
H135 H 1.0032 0.6079 0.8339 0.079 Uiso 1 1 calc R
C174 C 0.7222(14) 0.1345(14) 0.7593(6) 0.049 Uani 1 1 d .
H174 H 0.7364 0.1871 0.7589 0.059 Uiso 1 1 calc R
C224 C 0.2082(15) 0.6731(15) 0.6758(7) 0.057 Uani 1 1 d .
H224 H 0.1846 0.7096 0.6648 0.069 Uiso 1 1 calc R
C161 C 0.6968(16) 0.3768(15) 0.9097(7) 0.058 Uani 1 1 d .
C136 C 1.0315(18) 0.6631(17) 0.7926(8) 0.071 Uani 1 1 d .
H136 H 1.0728 0.6985 0.8053 0.085 Uiso 1 1 calc R
C78 C 0.0931(15) 0.2323(15) 0.6965(7) 0.055 Uani 1 1 d .
H78 H 0.0506 0.1931 0.6996 0.066 Uiso 1 1 calc R
C207 C 0.4681(16) 0.7419(15) 0.9137(7) 0.057 Uani 1 1 d .
H207 H 0.4159 0.7450 0.9142 0.068 Uiso 1 1 calc R
C121 C 0.7386(17) 0.8579(16) 0.6362(8) 0.065 Uani 1 1 d .
H121 H 0.7781 0.8685 0.6218 0.078 Uiso 1 1 calc R
C151 C 0.8956(14) 0.3371(14) 0.7399(7) 0.052 Uani 1 1 d .
H151 H 0.8932 0.3760 0.7243 0.063 Uiso 1 1 calc R
C67 C 0.4630(16) 0.0689(15) 0.6222(7) 0.060 Uani 1 1 d .
H67 H 0.4301 0.0518 0.6012 0.072 Uiso 1 1 calc R
C160 C 0.8740(17) 0.4139(16) 0.8773(7) 0.065 Uani 1 1 d .
H160 H 0.8220 0.4191 0.8750 0.078 Uiso 1 1 calc R
C131 C 0.8833(16) 0.7857(16) 0.7487(7) 0.060 Uani 1 1 d .
H131 H 0.8724 0.7332 0.7499 0.073 Uiso 1 1 calc R
C118 C 0.6270(15) 0.7219(14) 0.5635(6) 0.050 Uani 1 1 d .
H118 H 0.5723 0.7126 0.5626 0.060 Uiso 1 1 calc R
C85 C 0.1262(15) 0.3560(14) 0.5902(7) 0.052 Uani 1 1 d .
H85 H 0.0933 0.3119 0.5965 0.063 Uiso 1 1 calc R
C193 C 0.4257(17) 0.9066(17) 0.7025(8) 0.070 Uani 1 1 d .
H193 H 0.4202 0.9351 0.6826 0.084 Uiso 1 1 calc R
C140 C 1.0541(18) 0.4657(16) 0.6766(8) 0.068 Uani 1 1 d .
H140 H 1.1042 0.4603 0.6860 0.082 Uiso 1 1 calc R
C147 C 0.7543(15) 0.1655(15) 0.8803(7) 0.057 Uani 1 1 d .
C156 C 0.9690(15) 0.3443(15) 0.8654(7) 0.053 Uani 1 1 d .
H156 H 0.9837 0.3031 0.8555 0.064 Uiso 1 1 calc R
C211 C 0.3841(16) 0.4146(16) 0.9156(7) 0.061 Uani 1 1 d .
H211 H 0.3770 0.3690 0.9270 0.073 Uiso 1 1 calc R
C223 C 0.2222(16) 0.6155(16) 0.6559(8) 0.066 Uani 1 1 d .
H223 H 0.2083 0.6134 0.6315 0.079 Uiso 1 1 calc R
C157 C 1.0243(19) 0.4041(17) 0.8856(8) 0.075 Uani 1 1 d .
H157 H 1.0770 0.4009 0.8882 0.090 Uiso 1 1 calc R
C218 C 0.0877(16) 0.4688(15) 0.7772(7) 0.058 Uani 1 1 d .
H218 H 0.0362 0.4631 0.7660 0.070 Uiso 1 1 calc R
C175 C 0.7471(17) 0.0921(16) 0.7344(8) 0.065 Uani 1 1 d .
H175 H 0.7775 0.1168 0.7179 0.078 Uiso 1 1 calc R
C155 C 0.8899(15) 0.3525(14) 0.8617(7) 0.053 Uani 1 1 d .
C52 C 0.8310(18) 0.7289(17) 0.9610(8) 0.070 Uani 1 1 d .
H52 H 0.7815 0.7106 0.9680 0.083 Uiso 1 1 calc R
C186 C 0.3217(14) 0.6708(13) 0.8577(6) 0.046 Uani 1 1 d .
H18E H 0.2762 0.6285 0.8530 0.056 Uiso 1 1 calc R
H18F H 0.3233 0.6897 0.8818 0.056 Uiso 1 1 calc R
C122 C 0.6736(17) 0.8913(17) 0.6310(8) 0.068 Uani 1 1 d .
H122 H 0.6697 0.9252 0.6131 0.082 Uiso 1 1 calc R
C84 C 0.0954(17) 0.4110(15) 0.5728(7) 0.062 Uani 1 1 d .
H84 H 0.0411 0.4030 0.5666 0.074 Uiso 1 1 calc R
C168 C 0.5078(15) 0.2234(14) 0.8778(7) 0.055 Uani 1 1 d .
H168 H 0.5084 0.2207 0.8535 0.067 Uiso 1 1 calc R
N18 N 0.193(2) 0.6902(19) 0.5698(9) 0.109 Uani 1 1 d .
N26 N 1.057(2) 0.8026(19) 0.8574(9) 0.109 Uani 1 1 d .
C167 C 0.5763(16) 0.2480(16) 0.8993(7) 0.062 Uani 1 1 d .
C184 C 0.4969(17) 0.0643(17) 0.8280(8) 0.069 Uani 1 1 d .
H184 H 0.5228 0.0443 0.8471 0.083 Uiso 1 1 calc R
C176 C 0.7282(17) 0.0163(17) 0.7336(8) 0.069 Uani 1 1 d .
H176 H 0.7490 -0.0115 0.7181 0.082 Uiso 1 1 calc R
C50 C 0.9159(18) 0.7396(17) 0.9149(8) 0.071 Uani 1 1 d .
C158 C 1.0082(19) 0.4640(18) 0.9013(8) 0.074 Uani 1 1 d .
H158 H 1.0472 0.5002 0.9148 0.089 Uiso 1 1 calc R
C162 C 0.6558(17) 0.4311(16) 0.8984(8) 0.065 Uani 1 1 d .
H162 H 0.6188 0.4208 0.8782 0.079 Uiso 1 1 calc R
C70 C 0.2167(15) 0.1037(15) 0.7126(7) 0.057 Uani 1 1 d .
H70 H 0.1949 0.1274 0.7294 0.068 Uiso 1 1 calc R
C64 C 0.5602(15) 0.1162(14) 0.6859(7) 0.055 Uani 1 1 d .
H64 H 0.5912 0.1294 0.7078 0.066 Uiso 1 1 calc R
N22 N 0.0791(18) 0.0918(17) 0.7706(8) 0.092 Uani 1 1 d .
C145 C 0.7393(16) 0.2307(15) 0.9033(7) 0.059 Uani 1 1 d .
H14C H 0.7900 0.2647 0.9112 0.071 Uiso 1 1 calc R
H14D H 0.7188 0.2090 0.9242 0.071 Uiso 1 1 calc R
C40 C 0.1874(16) 0.2793(16) 0.9033(7) 0.062 Uani 1 1 d .
H40 H 0.2230 0.3152 0.9186 0.075 Uiso 1 1 calc R
C202 C 0.4854(15) 0.6966(14) 0.8883(7) 0.053 Uani 1 1 d .
C58 C 0.995(2) 0.7661(19) 0.8666(9) 0.078 Uani 1 1 d .
C180 C 0.4973(15) 0.1429(15) 0.7775(7) 0.057 Uani 1 1 d .
H180 H 0.5256 0.1757 0.7628 0.069 Uiso 1 1 calc R
C53 C 0.8908(17) 0.7761(16) 0.9846(8) 0.066 Uani 1 1 d .
C203 C 0.5631(16) 0.6936(15) 0.8891(7) 0.060 Uani 1 1 d .
H203 H 0.5767 0.6626 0.8724 0.072 Uiso 1 1 calc R
C206 C 0.5266(19) 0.7832(18) 0.9386(9) 0.077 Uani 1 1 d .
H206 H 0.5141 0.8137 0.9559 0.093 Uiso 1 1 calc R
C72 C 0.244(2) -0.007(2) 0.6855(10) 0.093 Uani 1 1 d .
H72 H 0.2388 -0.0589 0.6867 0.112 Uiso 1 1 calc R
C181 C 0.415(2) 0.1193(19) 0.7691(10) 0.086 Uani 1 1 d .
H181 H 0.3895 0.1381 0.7494 0.103 Uiso 1 1 calc R
C51 C 0.8446(17) 0.7099(16) 0.9285(8) 0.066 Uani 1 1 d .
H51 H 0.8050 0.6756 0.9142 0.080 Uiso 1 1 calc R
C56 C 0.9272(17) 0.7300(16) 0.8773(8) 0.064 Uani 1 1 d .
C195 C 0.462(2) 0.899(2) 0.7641(10) 0.093 Uani 1 1 d .
H195 H 0.4821 0.9227 0.7862 0.111 Uiso 1 1 calc R
C73 C 0.288(2) 0.0322(19) 0.6631(9) 0.082 Uani 1 1 d .
H73 H 0.3109 0.0085 0.6468 0.098 Uiso 1 1 calc R
C107 C 1.0245(17) 0.7835(17) 0.6238(8) 0.073 Uani 1 1 d .
H10L H 1.0537 0.8212 0.6414 0.109 Uiso 1 1 calc R
H10M H 1.0060 0.8080 0.6033 0.109 Uiso 1 1 calc R
H10N H 1.0580 0.7516 0.6174 0.109 Uiso 1 1 calc R
C55 C 0.977(2) 0.7818(19) 0.9396(9) 0.084 Uani 1 1 d .
H55 H 1.0273 0.7977 0.9333 0.101 Uiso 1 1 calc R
C205 C 0.6019(19) 0.7791(17) 0.9378(8) 0.073 Uani 1 1 d .
H205 H 0.6411 0.8079 0.9544 0.088 Uiso 1 1 calc R
C144 C 0.8183(16) 0.1924(15) 0.8560(7) 0.059 Uani 1 1 d .
H14E H 0.8137 0.1528 0.8379 0.071 Uiso 1 1 calc R
H14F H 0.8697 0.1984 0.8700 0.071 Uiso 1 1 calc R
C169 C 0.4363(17) 0.2019(16) 0.8909(8) 0.067 Uani 1 1 d .
H169 H 0.3900 0.1856 0.8753 0.080 Uiso 1 1 calc R
C127 C 0.8854(19) 0.8964(19) 0.7145(9) 0.081 Uani 1 1 d .
H127 H 0.8752 0.9180 0.6929 0.098 Uiso 1 1 calc R
C189 C 0.2550(18) 0.7780(17) 0.8490(8) 0.073 Uani 1 1 d .
H18G H 0.2413 0.8150 0.8329 0.109 Uiso 1 1 calc R
H18H H 0.2826 0.8031 0.8708 0.109 Uiso 1 1 calc R
H18I H 0.2078 0.7431 0.8535 0.109 Uiso 1 1 calc R
C66 C 0.5288(17) 0.0415(16) 0.6316(8) 0.066 Uani 1 1 d .
H66 H 0.5407 0.0054 0.6169 0.079 Uiso 1 1 calc R
C124 C 0.6176(17) 0.8259(16) 0.6792(7) 0.064 Uani 1 1 d .
H124 H 0.5772 0.8163 0.6933 0.076 Uiso 1 1 calc R
C54 C 0.962(2) 0.8001(19) 0.9737(9) 0.081 Uani 1 1 d .
H54 H 1.0031 0.8297 0.9892 0.097 Uiso 1 1 calc R
C130 C 0.9136(18) 0.8291(18) 0.7801(9) 0.078 Uani 1 1 d .
H130 H 0.9226 0.8057 0.8013 0.094 Uiso 1 1 calc R
C182 C 0.372(3) 0.068(2) 0.7900(11) 0.104 Uani 1 1 d .
H182 H 0.3172 0.0525 0.7848 0.124 Uiso 1 1 calc R
C204 C 0.6224(18) 0.7358(17) 0.9143(8) 0.070 Uani 1 1 d .
H204 H 0.6749 0.7333 0.9145 0.084 Uiso 1 1 calc R
C163 C 0.668(2) 0.500(2) 0.9164(9) 0.085 Uani 1 1 d .
H163 H 0.6412 0.5368 0.9086 0.102 Uiso 1 1 calc R
C34 C 0.261(2) 0.7101(19) 0.5769(9) 0.078 Uani 1 1 d .
C128 C 0.918(3) 0.944(3) 0.7454(13) 0.125 Uani 1 1 d .
H128 H 0.9301 0.9967 0.7441 0.150 Uiso 1 1 calc R
C129 C 0.930(2) 0.909(2) 0.7789(12) 0.111 Uani 1 1 d .
H129 H 0.9493 0.9385 0.7996 0.133 Uiso 1 1 calc R
C183 C 0.411(2) 0.039(2) 0.8186(11) 0.102 Uani 1 1 d .
H183 H 0.3831 0.0031 0.8321 0.123 Uiso 1 1 calc R
C166 C 0.745(2) 0.389(2) 0.9412(9) 0.089 Uani 1 1 d .
H166 H 0.7701 0.3516 0.9500 0.107 Uiso 1 1 calc R
C164 C 0.726(3) 0.513(3) 0.9483(12) 0.117 Uani 1 1 d .
H164 H 0.7392 0.5601 0.9602 0.140 Uiso 1 1 calc R
C123 C 0.6176(18) 0.8747(16) 0.6516(8) 0.069 Uani 1 1 d .
H123 H 0.5749 0.8976 0.6471 0.082 Uiso 1 1 calc R
C178 C 0.655(2) 0.025(2) 0.7827(10) 0.095 Uani 1 1 d .
H178 H 0.6238 0.0012 0.7992 0.114 Uiso 1 1 calc R
C148 C 0.7834(18) 0.1126(17) 0.9059(8) 0.074 Uani 1 1 d .
H14G H 0.7433 0.0927 0.9203 0.111 Uiso 1 1 calc R
H14H H 0.8302 0.1394 0.9206 0.111 Uiso 1 1 calc R
H14I H 0.7955 0.0716 0.8930 0.111 Uiso 1 1 calc R
C171 C 0.496(2) 0.226(2) 0.9465(10) 0.091 Uani 1 1 d .
H171 H 0.4929 0.2270 0.9706 0.109 Uiso 1 1 calc R
C159 C 0.931(2) 0.469(2) 0.8963(9) 0.084 Uani 1 1 d .
H159 H 0.9173 0.5107 0.9061 0.101 Uiso 1 1 calc R
C177 C 0.678(2) -0.020(2) 0.7558(11) 0.103 Uani 1 1 d .
H177 H 0.6589 -0.0726 0.7537 0.124 Uiso 1 1 calc R
C172 C 0.571(2) 0.247(2) 0.9355(10) 0.093 Uani 1 1 d .
H172 H 0.6165 0.2613 0.9520 0.111 Uiso 1 1 calc R
C194 C 0.455(3) 0.944(3) 0.7344(13) 0.126 Uani 1 1 d .
H194 H 0.4700 0.9965 0.7364 0.151 Uiso 1 1 calc R
C165 C 0.758(3) 0.458(2) 0.9602(12) 0.111 Uani 1 1 d .
H165 H 0.7912 0.4655 0.9818 0.133 Uiso 1 1 calc R
C170 C 0.433(3) 0.204(2) 0.9249(11) 0.107 Uani 1 1 d .
H170 H 0.3846 0.1902 0.9333 0.128 Uiso 1 1 calc R
C71 C 0.201(3) 0.033(3) 0.7089(12) 0.122 Uani 1 1 d .
H71 H 0.1628 0.0049 0.7209 0.146 Uiso 1 1 calc R
C35 C 0.4943(11) 1.0075(11) 0.5206(5) 0.031 Uani 1 1 d .
C36 C 0.5758(11) 1.0382(10) 0.5393(5) 0.027 Uani 1 1 d .
C37 C 0.4463(11) 1.0667(11) 0.5205(5) 0.030 Uani 1 1 d .
C48 C 0.1366(16) 0.3402(16) 0.9621(7) 0.059 Uani 1 1 d .
C47 C 0.0983(15) 0.2620(15) 0.9507(7) 0.056 Uani 1 1 d .
C43 C 0.0818(15) 0.1747(14) 0.8580(7) 0.054 Uani 1 1 d .
H43 H 0.0441 0.1413 0.8425 0.065 Uiso 1 1 calc R
C41 C 0.1149(15) 0.2450(14) 0.9129(7) 0.051 Uani 1 1 d .
C42 C 0.0634(16) 0.1906(15) 0.8901(7) 0.059 Uani 1 1 d .
H42 H 0.0160 0.1649 0.8970 0.070 Uiso 1 1 calc R
C59 C 0.8772(17) 0.7957(16) 1.0220(8) 0.066 Uani 1 1 d .
C196 C 0.5527(16) 0.8142(15) 0.8195(7) 0.058 Uani 1 1 d .
C13 C 0.5771(17) 0.4757(16) 0.7337(7) 0.067 Uani 1 1 d .
H13A H 0.5492 0.4235 0.7314 0.100 Uiso 1 1 calc R
H13B H 0.6097 0.4866 0.7152 0.100 Uiso 1 1 calc R
H13C H 0.5398 0.5077 0.7321 0.100 Uiso 1 1 calc R
C197 C 0.6143(18) 0.8001(18) 0.8043(9) 0.075 Uani 1 1 d .
H197 H 0.6037 0.7675 0.7843 0.090 Uiso 1 1 calc R
O1 O 0.6212(18) 0.4883(18) 0.7644(6) 0.153 Uani 1 1 d .
C201 C 0.5687(18) 0.8637(16) 0.8487(8) 0.069 Uani 1 1 d .
H201 H 0.5273 0.8765 0.8587 0.083 Uiso 1 1 calc R
C60 C 0.7914(19) 0.7936(17) 1.0220(8) 0.073 Uani 1 1 d .
C61 C 0.920(2) 0.868(2) 1.0319(9) 0.082 Uani 1 1 d .
C200 C 0.649(2) 0.896(2) 0.8638(11) 0.107 Uani 1 1 d .
H200 H 0.6616 0.9264 0.8844 0.128 Uiso 1 1 calc R
N28 N 0.956(3) 0.931(2) 1.0412(11) 0.141 Uani 1 1 d .
N20 N 0.4031(11) 1.1040(10) 0.5187(5) 0.042 Uani 1 1 d .
N19 N 0.6381(11) 1.0540(11) 0.5543(5) 0.045 Uani 1 1 d .
N12 N 0.6140(11) 0.6126(10) 0.8142(5) 0.044 Uani 1 1 d .
N23 N 0.1728(15) 0.4014(15) 0.9717(7) 0.075 Uani 1 1 d .
N24 N -0.0531(18) 0.2549(16) 0.9482(8) 0.089 Uani 1 1 d .
C49 C 0.0118(19) 0.2593(17) 0.9490(8) 0.071 Uani 1 1 d .
N27 N 0.725(2) 0.7919(18) 1.0240(9) 0.102 Uani 1 1 d .
C199 C 0.704(2) 0.879(2) 0.8462(11) 0.102 Uani 1 1 d .
H199 H 0.7565 0.9011 0.8548 0.122 Uiso 1 1 calc R
C198 C 0.691(3) 0.832(3) 0.8172(12) 0.120 Uani 1 1 d .
H198 H 0.7328 0.8216 0.8065 0.144 Uiso 1 1 calc R
Cl1 Cl 0.4407(8) 0.5943(8) 0.9979(4) 0.139 Uiso 1 1 d .
Cl2 Cl 0.6067(9) 0.6231(8) 0.9922(4) 0.146 Uiso 1 1 d .
C226 C 0.5150(19) 0.590(2) 0.9732(9) 0.085 Uiso 1 1 d .
H22A H 0.5097 0.5370 0.9660 0.102 Uiso 1 1 calc R
H22B H 0.5067 0.6171 0.9518 0.102 Uiso 1 1 calc R
N13 N 0.7489(9) 0.2563(8) 0.6567(4) 0.022 Uani 1 1 d .
C20 C 0.841(3) 0.193(2) 0.6333(12) 0.113 Uani 1 1 d .
C22 C 0.869(2) 0.134(2) 0.6556(11) 0.106 Uani 1 1 d .
N14 N 0.902(2) 0.0840(19) 0.6706(9) 0.108 Uani 1 1 d .
C21 C 0.778(3) 0.238(3) 0.6488(13) 0.117 Uani 1 1 d .
C15 C 0.832(2) 0.252(2) 0.5726(10) 0.094 Uani 1 1 d .
H15 H 0.7904 0.2706 0.5793 0.112 Uiso 1 1 calc R
C18 C 0.953(3) 0.201(3) 0.5531(12) 0.117 Uani 1 1 d .
H18 H 0.9896 0.1747 0.5472 0.140 Uiso 1 1 calc R
C17 C 0.919(3) 0.244(3) 0.5312(16) 0.148 Uani 1 1 d .
N15 N 0.987(3) 0.413(3) 0.4849(13) 0.154 Uani 1 1 d .
C24 C 0.969(4) 0.353(5) 0.483(2) 0.198 Uani 1 1 d .
C23 C 0.944(4) 0.263(4) 0.494(2) 0.195 Uani 1 1 d .
H23 H 0.8961 0.2417 0.4772 0.234 Uiso 1 1 calc R
N16 N 1.060(5) 0.235(6) 0.493(3) 0.311 Uani 1 1 d .
C25 C 1.015(5) 0.226(5) 0.480(2) 0.219 Uani 1 1 d .
Cl4 Cl 1.1629(10) 0.8593(9) 0.7621(4) 0.162 Uiso 1 1 d .
C227 C 1.125(3) 0.905(3) 0.7901(13) 0.129 Uiso 1 1 d .
H22C H 1.0964 0.8686 0.8048 0.155 Uiso 1 1 calc R
H22D H 1.0878 0.9301 0.7769 0.155 Uiso 1 1 calc R
C16 C 0.849(3) 0.264(2) 0.5375(11) 0.108 Uani 1 1 d .
H16 H 0.8168 0.2836 0.5204 0.129 Uiso 1 1 calc R
C19 C 0.925(2) 0.201(2) 0.5885(11) 0.099 Uani 1 1 d .
H19 H 0.9599 0.1863 0.6062 0.119 Uiso 1 1 calc R
Cl3 Cl 1.1929(10) 0.9725(10) 0.8176(5) 0.171 Uiso 1 1 d .
C14 C 0.872(3) 0.214(2) 0.5986(12) 0.107 Uani 1 1 d .

loop_
_atom_site_aniso_label
_atom_site_aniso_U_11
_atom_site_aniso_U_22
_atom_site_aniso_U_33
_atom_site_aniso_U_23
_atom_site_aniso_U_13
_atom_site_aniso_U_12
Re4 0.029 0.036 0.030 0.004 0.002 0.010
Re3 0.033 0.047 0.032 0.008 0.000 0.009
Re2 0.028 0.041 0.021 0.006 -0.003 0.011
Re1 0.039 0.033 0.020 0.005 0.001 0.010
Mn3 0.032 0.039 0.023 0.002 0.001 0.007
Mn2 0.034 0.038 0.025 0.005 0.003 0.008
Mn1 0.041 0.044 0.032 0.010 0.004 0.014
Mn4 0.036 0.051 0.029 0.007 0.004 0.015
P2 0.039 0.042 0.019 0.004 0.003 0.007
P8 0.049 0.050 0.035 0.001 0.000 0.001
P10 0.053 0.034 0.033 0.004 -0.007 0.010
P7 0.032 0.050 0.041 0.008 -0.003 0.009
P4 0.033 0.037 0.026 0.007 0.005 0.011
P11 0.040 0.041 0.030 0.005 0.005 0.009
P6 0.028 0.050 0.024 0.003 -0.006 0.012
P9 0.044 0.041 0.030 0.003 -0.002 0.004
P3 0.034 0.029 0.022 0.005 0.003 0.008
P12 0.029 0.050 0.030 0.011 0.004 0.016
P5 0.033 0.039 0.032 -0.002 -0.012 0.007
C5 0.025 0.025 0.025 0.001 0.003 0.006
P1 0.061 0.033 0.020 0.005 0.003 0.008
N5 0.036 0.036 0.036 0.002 0.005 0.008
C9 0.033 0.033 0.033 0.001 0.004 0.007
C11 0.023 0.023 0.023 0.001 0.003 0.005
C4 0.020 0.020 0.020 0.001 0.003 0.005
N1 0.039 0.039 0.039 0.002 0.005 0.009
C2 0.019 0.019 0.019 0.001 0.003 0.004
N11 0.044 0.044 0.044 0.002 0.006 0.010
N4 0.036 0.036 0.036 0.002 0.005 0.008
C138 0.028 0.028 0.028 0.001 0.004 0.006
C6 0.019 0.019 0.019 0.001 0.003 0.004
N8 0.045 0.045 0.045 0.002 0.006 0.010
N6 0.045 0.045 0.045 0.002 0.006 0.010
N17 0.045 0.045 0.045 0.002 0.006 0.010
N2 0.034 0.034 0.034 0.001 0.005 0.008
N3 0.041 0.041 0.041 0.002 0.006 0.009
C10 0.020 0.020 0.020 0.001 0.003 0.004
C12 0.027 0.027 0.027 0.001 0.004 0.006
C87 0.041 0.041 0.041 0.002 0.005 0.009
N21 0.041 0.041 0.041 0.002 0.006 0.009
C45 0.035 0.035 0.035 0.002 0.005 0.008
C75 0.039 0.039 0.039 0.002 0.005 0.009
C29 0.033 0.033 0.033 0.001 0.004 0.007
C30 0.040 0.040 0.040 0.002 0.005 0.009
C214 0.040 0.040 0.040 0.002 0.005 0.009
C109 0.039 0.039 0.039 0.002 0.005 0.009
C108 0.035 0.035 0.035 0.001 0.005 0.008
C62 0.042 0.042 0.042 0.002 0.006 0.009
C86 0.029 0.029 0.029 0.001 0.004 0.006
C28 0.033 0.033 0.033 0.001 0.004 0.007
C74 0.034 0.034 0.034 0.001 0.005 0.008
C44 0.044 0.044 0.044 0.002 0.006 0.010
C208 0.038 0.038 0.038 0.002 0.005 0.008
C63 0.042 0.042 0.042 0.002 0.006 0.009
N7 0.044 0.044 0.044 0.002 0.006 0.010
C220 0.036 0.036 0.036 0.002 0.005 0.008
C1 0.029 0.029 0.029 0.001 0.004 0.006
C92 0.030 0.030 0.030 0.001 0.004 0.007
C114 0.039 0.039 0.039 0.002 0.005 0.009
C7 0.036 0.036 0.036 0.002 0.005 0.008
C26 0.039 0.039 0.039 0.002 0.005 0.009
C97 0.035 0.035 0.035 0.002 0.005 0.008
C133 0.046 0.046 0.046 0.002 0.006 0.010
N10 0.038 0.038 0.038 0.002 0.005 0.009
C132 0.038 0.038 0.038 0.002 0.005 0.008
C190 0.042 0.042 0.042 0.002 0.006 0.009
C81 0.042 0.042 0.042 0.002 0.006 0.010
C98 0.040 0.040 0.040 0.002 0.005 0.009
C210 0.041 0.041 0.041 0.002 0.006 0.009
C126 0.051 0.051 0.051 0.002 0.007 0.011
C38 0.043 0.043 0.043 0.002 0.006 0.010
C8 0.032 0.032 0.032 0.001 0.004 0.007
C95 0.039 0.039 0.039 0.002 0.005 0.009
C91 0.042 0.042 0.042 0.002 0.006 0.009
C143 0.045 0.045 0.045 0.002 0.006 0.010
C31 0.045 0.045 0.045 0.002 0.006 0.010
C3 0.030 0.030 0.030 0.001 0.004 0.007
C100 0.039 0.039 0.039 0.002 0.005 0.009
C216 0.046 0.046 0.046 0.002 0.006 0.010
C141 0.055 0.055 0.055 0.002 0.008 0.012
C93 0.033 0.033 0.033 0.001 0.005 0.008
C150 0.052 0.052 0.052 0.002 0.007 0.012
C96 0.039 0.039 0.039 0.002 0.005 0.009
C94 0.044 0.044 0.044 0.002 0.006 0.010
C33 0.038 0.038 0.038 0.002 0.005 0.008
C104 0.046 0.046 0.046 0.002 0.006 0.010
C219 0.052 0.052 0.052 0.002 0.007 0.012
C27 0.036 0.036 0.036 0.002 0.005 0.008
N9 0.049 0.049 0.049 0.002 0.007 0.011
C188 0.053 0.053 0.053 0.002 0.007 0.012
C89 0.055 0.055 0.055 0.002 0.007 0.012
C105 0.053 0.053 0.053 0.002 0.007 0.012
N25 0.050 0.050 0.050 0.002 0.007 0.011
C142 0.053 0.053 0.053 0.002 0.007 0.012
C209 0.040 0.040 0.040 0.002 0.005 0.009
C39 0.048 0.048 0.048 0.002 0.007 0.011
C117 0.048 0.048 0.048 0.002 0.006 0.011
C68 0.054 0.054 0.054 0.002 0.007 0.012
C149 0.049 0.049 0.049 0.002 0.007 0.011
C187 0.046 0.046 0.046 0.002 0.006 0.010
C79 0.043 0.043 0.043 0.002 0.006 0.010
C110 0.048 0.048 0.048 0.002 0.007 0.011
C83 0.064 0.064 0.064 0.003 0.009 0.014
C213 0.053 0.053 0.053 0.002 0.007 0.012
C112 0.054 0.054 0.054 0.002 0.007 0.012
C225 0.051 0.051 0.051 0.002 0.007 0.011
C113 0.053 0.053 0.053 0.002 0.007 0.012
C152 0.070 0.070 0.070 0.003 0.009 0.016
C106 0.048 0.048 0.048 0.002 0.007 0.011
C88 0.052 0.052 0.052 0.002 0.007 0.012
C222 0.049 0.049 0.049 0.002 0.007 0.011
C99 0.042 0.042 0.042 0.002 0.006 0.009
C111 0.056 0.056 0.056 0.002 0.008 0.012
C90 0.049 0.049 0.049 0.002 0.007 0.011
C115 0.044 0.044 0.044 0.002 0.006 0.010
C217 0.052 0.052 0.052 0.002 0.007 0.012
C69 0.048 0.048 0.048 0.002 0.006 0.011
C32 0.049 0.049 0.049 0.002 0.007 0.011
C102 0.053 0.053 0.053 0.002 0.007 0.012
C46 0.057 0.057 0.057 0.002 0.008 0.013
C221 0.056 0.056 0.056 0.002 0.008 0.012
C173 0.052 0.052 0.052 0.002 0.007 0.012
C119 0.038 0.038 0.038 0.002 0.005 0.009
C185 0.060 0.060 0.060 0.003 0.008 0.013
C80 0.040 0.040 0.040 0.002 0.005 0.009
C154 0.058 0.058 0.058 0.003 0.008 0.013
C82 0.046 0.046 0.046 0.002 0.006 0.010
C76 0.049 0.049 0.049 0.002 0.007 0.011
C191 0.044 0.044 0.044 0.002 0.006 0.010
C179 0.052 0.052 0.052 0.002 0.007 0.012
C192 0.045 0.045 0.045 0.002 0.006 0.010
C120 0.050 0.050 0.050 0.002 0.007 0.011
C134 0.063 0.063 0.063 0.003 0.009 0.014
C103 0.046 0.046 0.046 0.002 0.006 0.010
C215 0.043 0.043 0.043 0.002 0.006 0.010
C212 0.063 0.063 0.063 0.003 0.009 0.014
C101 0.037 0.037 0.037 0.002 0.005 0.008
C57 0.053 0.053 0.053 0.002 0.007 0.012
C125 0.058 0.058 0.058 0.003 0.008 0.013
C139 0.055 0.055 0.055 0.002 0.007 0.012
C137 0.051 0.051 0.051 0.002 0.007 0.011
C77 0.056 0.056 0.056 0.002 0.008 0.013
C116 0.051 0.051 0.051 0.002 0.007 0.011
C65 0.057 0.057 0.057 0.002 0.008 0.013
C153 0.063 0.063 0.063 0.003 0.008 0.014
C146 0.059 0.059 0.059 0.003 0.008 0.013
C135 0.066 0.066 0.066 0.003 0.009 0.015
C174 0.049 0.049 0.049 0.002 0.007 0.011
C224 0.057 0.057 0.057 0.002 0.008 0.013
C161 0.058 0.058 0.058 0.003 0.008 0.013
C136 0.071 0.071 0.071 0.003 0.010 0.016
C78 0.055 0.055 0.055 0.002 0.007 0.012
C207 0.057 0.057 0.057 0.002 0.008 0.013
C121 0.065 0.065 0.065 0.003 0.009 0.015
C151 0.052 0.052 0.052 0.002 0.007 0.012
C67 0.060 0.060 0.060 0.003 0.008 0.013
C160 0.065 0.065 0.065 0.003 0.009 0.015
C131 0.060 0.060 0.060 0.003 0.008 0.014
C118 0.050 0.050 0.050 0.002 0.007 0.011
C85 0.052 0.052 0.052 0.002 0.007 0.012
C193 0.070 0.070 0.070 0.003 0.009 0.016
C140 0.068 0.068 0.068 0.003 0.009 0.015
C147 0.057 0.057 0.057 0.002 0.008 0.013
C156 0.053 0.053 0.053 0.002 0.007 0.012
C211 0.061 0.061 0.061 0.003 0.008 0.014
C223 0.066 0.066 0.066 0.003 0.009 0.015
C157 0.075 0.075 0.075 0.003 0.010 0.017
C218 0.058 0.058 0.058 0.003 0.008 0.013
C175 0.065 0.065 0.065 0.003 0.009 0.015
C155 0.053 0.053 0.053 0.002 0.007 0.012
C52 0.070 0.070 0.070 0.003 0.009 0.016
C186 0.046 0.046 0.046 0.002 0.006 0.010
C122 0.068 0.068 0.068 0.003 0.009 0.015
C84 0.062 0.062 0.062 0.003 0.008 0.014
C168 0.055 0.055 0.055 0.002 0.007 0.012
N18 0.109 0.109 0.109 0.005 0.015 0.024
N26 0.109 0.109 0.109 0.005 0.015 0.025
C167 0.062 0.062 0.062 0.003 0.008 0.014
C184 0.069 0.069 0.069 0.003 0.009 0.016
C176 0.069 0.069 0.069 0.003 0.009 0.015
C50 0.071 0.071 0.071 0.003 0.010 0.016
C158 0.074 0.074 0.074 0.003 0.010 0.017
C162 0.066 0.066 0.066 0.003 0.009 0.015
C70 0.057 0.057 0.057 0.002 0.008 0.013
C64 0.055 0.055 0.055 0.002 0.007 0.012
N22 0.092 0.092 0.092 0.004 0.012 0.021
C145 0.059 0.059 0.059 0.003 0.008 0.013
C40 0.062 0.062 0.062 0.003 0.008 0.014
C202 0.053 0.053 0.053 0.002 0.007 0.012
C58 0.078 0.078 0.078 0.003 0.011 0.017
C180 0.057 0.057 0.057 0.002 0.008 0.013
C53 0.066 0.066 0.066 0.003 0.009 0.015
C203 0.060 0.060 0.060 0.003 0.008 0.014
C206 0.077 0.077 0.077 0.003 0.010 0.017
C72 0.093 0.093 0.093 0.004 0.013 0.021
C181 0.086 0.086 0.086 0.004 0.012 0.019
C51 0.066 0.066 0.066 0.003 0.009 0.015
C56 0.064 0.064 0.064 0.003 0.009 0.014
C195 0.093 0.093 0.093 0.004 0.013 0.021
C73 0.082 0.082 0.082 0.004 0.011 0.018
C107 0.073 0.073 0.073 0.003 0.010 0.016
C55 0.084 0.084 0.084 0.004 0.011 0.019
C205 0.073 0.073 0.073 0.003 0.010 0.016
C144 0.059 0.059 0.059 0.003 0.008 0.013
C169 0.067 0.067 0.067 0.003 0.009 0.015
C127 0.081 0.081 0.081 0.004 0.011 0.018
C189 0.073 0.073 0.073 0.003 0.010 0.016
C66 0.066 0.066 0.066 0.003 0.009 0.015
C124 0.064 0.064 0.064 0.003 0.009 0.014
C54 0.081 0.081 0.081 0.003 0.011 0.018
C130 0.078 0.078 0.078 0.003 0.011 0.017
C182 0.104 0.104 0.104 0.004 0.014 0.023
C204 0.070 0.070 0.070 0.003 0.010 0.016
C163 0.085 0.085 0.085 0.004 0.012 0.019
C34 0.078 0.078 0.078 0.003 0.011 0.018
C128 0.125 0.125 0.125 0.005 0.017 0.028
C129 0.111 0.111 0.111 0.005 0.015 0.025
C183 0.102 0.102 0.102 0.004 0.014 0.023
C166 0.089 0.089 0.089 0.004 0.012 0.020
C164 0.117 0.117 0.117 0.005 0.016 0.026
C123 0.069 0.069 0.069 0.003 0.009 0.015
C178 0.095 0.095 0.095 0.004 0.013 0.021
C148 0.074 0.074 0.074 0.003 0.010 0.017
C171 0.091 0.091 0.091 0.004 0.012 0.020
C159 0.084 0.084 0.084 0.004 0.011 0.019
C177 0.103 0.103 0.103 0.004 0.014 0.023
C172 0.093 0.093 0.093 0.004 0.013 0.021
C194 0.126 0.126 0.126 0.005 0.017 0.028
C165 0.111 0.111 0.111 0.005 0.015 0.025
C170 0.107 0.107 0.107 0.005 0.014 0.024
C71 0.122 0.122 0.122 0.005 0.016 0.027
C35 0.031 0.031 0.031 0.001 0.004 0.007
C36 0.027 0.027 0.027 0.001 0.004 0.006
C37 0.030 0.030 0.030 0.001 0.004 0.007
C48 0.059 0.059 0.059 0.003 0.008 0.013
C47 0.056 0.056 0.056 0.002 0.008 0.013
C43 0.054 0.054 0.054 0.002 0.007 0.012
C41 0.051 0.051 0.051 0.002 0.007 0.011
C42 0.059 0.059 0.059 0.003 0.008 0.013
C59 0.066 0.066 0.066 0.003 0.009 0.015
C196 0.058 0.058 0.058 0.002 0.008 0.013
C13 0.067 0.067 0.067 0.003 0.009 0.015
C197 0.075 0.075 0.075 0.003 0.010 0.017
O1 0.151 0.171 0.065 0.033 -0.067 -0.070
C201 0.069 0.069 0.069 0.003 0.009 0.016
C60 0.073 0.073 0.073 0.003 0.010 0.016
C61 0.082 0.082 0.082 0.004 0.011 0.018
C200 0.107 0.107 0.107 0.005 0.014 0.024
N28 0.141 0.141 0.141 0.006 0.019 0.032
N20 0.042 0.042 0.042 0.002 0.006 0.009
N19 0.046 0.046 0.046 0.002 0.006 0.010
N12 0.044 0.044 0.044 0.002 0.006 0.010
N23 0.075 0.075 0.075 0.003 0.010 0.017
N24 0.089 0.089 0.089 0.004 0.012 0.020
C49 0.071 0.071 0.071 0.003 0.010 0.016
N27 0.102 0.102 0.102 0.004 0.014 0.023
C199 0.102 0.102 0.102 0.004 0.014 0.023
C198 0.120 0.120 0.120 0.005 0.016 0.027
N13 0.022 0.022 0.022 0.001 0.003 0.005
C20 0.113 0.113 0.113 0.005 0.015 0.025
C22 0.106 0.106 0.106 0.005 0.014 0.024
N14 0.108 0.108 0.108 0.005 0.015 0.024
C21 0.117 0.117 0.117 0.005 0.016 0.026
C15 0.094 0.094 0.094 0.004 0.013 0.021
C18 0.117 0.117 0.117 0.005 0.016 0.026
C17 0.148 0.148 0.148 0.006 0.020 0.033
N15 0.154 0.154 0.154 0.007 0.021 0.034
C24 0.198 0.198 0.198 0.009 0.027 0.044
C23 0.195 0.195 0.195 0.008 0.026 0.044
N16 0.311 0.311 0.311 0.013 0.042 0.070
C25 0.219 0.219 0.219 0.009 0.030 0.049
C16 0.108 0.108 0.108 0.005 0.015 0.024
C19 0.099 0.099 0.099 0.004 0.013 0.022
C14 0.107 0.107 0.107 0.005 0.014 0.024

loop_
_atom_type_symbol
_atom_type_description
_atom_type_scat_dispersion_real
_atom_type_scat_dispersion_imag
_atom_type_scat_source
C C 0.0033 0.0016 'International Tables Vol C Tables 4.2.6.8 and 6.1.1.4'
H H 0.0000 0.0000 'International Tables Vol C Tables 4.2.6.8 and 6.1.1.4'
N N 0.0061 0.0033 'International Tables Vol C Tables 4.2.6.8 and 6.1.1.4'
O O 0.0106 0.0060 'International Tables Vol C Tables 4.2.6.8 and 6.1.1.4'
P P 0.1023 0.0942 'International Tables Vol C Tables 4.2.6.8 and 6.1.1.4'
Mn Mn 0.3368 0.7283 'International Tables Vol C Tables 4.2.6.8 and 6.1.1.4'
Re Re -1.0185 7.2310 'International Tables Vol C Tables 4.2.6.8 and 6.1.1.4'
Cl Cl 0.1484 0.1585 'International Tables Vol C Tables 4.2.6.8 and 6.1.1.4'
Li Li -0.0003 0.0001 'International Tables Vol C Tables 4.2.6.8 and 6.1.1.4'

loop_
_geom_angle_atom_site_label_1
_geom_angle_atom_site_label_2
_geom_angle_atom_site_label_3
_geom_angle
_geom_angle_site_symmetry_3
C10 Re4 C12 86.3(7) .
C10 Re4 C11 86.7(7) .
C12 Re4 C11 85.8(7) .
C10 Re4 P11 176.8(5) .
C12 Re4 P11 93.7(5) .
C11 Re4 P11 96.4(5) .
C10 Re4 P10 93.3(5) .
C12 Re4 P10 98.2(5) .
C11 Re4 P10 176.0(5) .
P11 Re4 P10 83.6(2) .
C10 Re4 P12 92.1(5) .
C12 Re4 P12 173.9(5) .
C11 Re4 P12 88.3(5) .
P11 Re4 P12 88.21(19) .
P10 Re4 P12 87.7(2) .
C8 Re3 C7 85.8(8) .
C8 Re3 C9 86.6(8) .
C7 Re3 C9 87.2(8) .
C8 Re3 P7 178.2(6) .
C7 Re3 P7 94.1(6) .
C9 Re3 P7 91.5(6) .
C8 Re3 P9 95.0(6) .
C7 Re3 P9 91.1(6) .
C9 Re3 P9 177.6(6) .
P7 Re3 P9 86.8(2) .
C8 Re3 P8 93.2(6) .
C7 Re3 P8 177.8(6) .
C9 Re3 P8 94.7(6) .
P7 Re3 P8 87.0(2) .
P9 Re3 P8 87.0(2) .
C6 Re2 C5 85.6(7) .
C6 Re2 C4 84.7(7) .
C5 Re2 C4 88.0(7) .
C6 Re2 P6 93.7(5) .
C5 Re2 P6 176.9(5) .
C4 Re2 P6 89.0(5) .
C6 Re2 P4 177.4(5) .
C5 Re2 P4 93.3(5) .
C4 Re2 P4 97.6(5) .
P6 Re2 P4 87.58(18) .
C6 Re2 P5 93.2(5) .
C5 Re2 P5 95.1(5) .
C4 Re2 P5 176.2(5) .
P6 Re2 P5 87.95(19) .
P4 Re2 P5 84.56(19) .
C3 Re1 C1 85.1(7) .
C3 Re1 C2 84.9(7) .
C1 Re1 C2 87.3(7) .
C3 Re1 P1 90.9(5) .
C1 Re1 P1 92.2(5) .
C2 Re1 P1 175.8(5) .
C3 Re1 P2 95.9(5) .
C1 Re1 P2 178.6(5) .
C2 Re1 P2 93.9(5) .
P1 Re1 P2 86.7(2) .
C3 Re1 P3 178.2(5) .
C1 Re1 P3 93.4(5) .
C2 Re1 P3 96.0(5) .
P1 Re1 P3 88.15(17) .
P2 Re1 P3 85.64(17) .
N3 Mn3 N11 107.6(7) .
N3 Mn3 N8 108.1(7) .
N11 Mn3 N8 106.8(8) .
N3 Mn3 N21 107.5(7) .
N11 Mn3 N21 112.6(7) .
N8 Mn3 N21 114.0(7) .
N2 Mn2 N10 107.6(7) .
N2 Mn2 N5 108.1(7) .
N10 Mn2 N5 107.3(7) .
N2 Mn2 N17 108.1(7) .
N10 Mn2 N17 113.2(7) .
N5 Mn2 N17 112.3(7) .
N4 Mn1 N1 100.4(7) .
N4 Mn1 N7 107.9(7) .
N1 Mn1 N7 104.6(7) .
N4 Mn1 N13 114.1(6) .
N1 Mn1 N13 113.2(6) .
N7 Mn1 N13 115.1(7) .
N6 Mn4 N12 111.6(7) .
N6 Mn4 N9 121.5(8) .
N12 Mn4 N9 118.5(8) .
N6 Mn4 N25 96.7(8) .
N12 Mn4 N25 104.7(7) .
N9 Mn4 N25 97.9(8) .
N6 Mn4 O1 82.4(9) .
N12 Mn4 O1 83.7(12) .
N9 Mn4 O1 75.3(10) .
N25 Mn4 O1 171.1(11) .
C74 P2 C80 99.9(10) .
C74 P2 C99 106.0(10) .
C80 P2 C99 104.2(10) .
C74 P2 Re1 114.9(7) .
C80 P2 Re1 121.5(7) .
C99 P2 Re1 108.7(7) .
C145 P8 C161 106.0(12) .
C145 P8 C167 104.9(13) .
C161 P8 C167 96.9(12) .
C145 P8 Re3 109.9(9) .
C161 P8 Re3 117.5(9) .
C167 P8 Re3 120.0(9) .
C196 P10 C190 100.4(12) .
C196 P10 C185 104.7(12) .
C190 P10 C185 102.7(11) .
C196 P10 Re4 115.1(9) .
C190 P10 Re4 120.9(7) .
C185 P10 Re4 111.2(9) .
C155 P7 C149 98.8(11) .
C155 P7 C144 103.2(12) .
C149 P7 C144 105.0(11) .
C155 P7 Re3 122.0(8) .
C149 P7 Re3 115.2(8) .
C144 P7 Re3 110.7(9) .
C103 P4 C108 104.2(10) .
C103 P4 C114 105.1(11) .
C108 P4 C114 99.6(9) .
C103 P4 Re2 110.2(8) .
C108 P4 Re2 119.0(7) .
C114 P4 Re2 117.0(7) .
C208 P11 C202 99.8(11) .
C208 P11 C186 105.9(10) .
C202 P11 C186 102.3(11) .
C208 P11 Re4 117.7(7) .
C202 P11 Re4 120.0(8) .
C186 P11 Re4 109.4(8) .
C105 P6 C138 102.8(10) .
C105 P6 C132 105.0(11) .
C138 P6 C132 99.9(9) .
C105 P6 Re2 112.0(8) .
C138 P6 Re2 119.9(6) .
C132 P6 Re2 115.4(7) .
C179 P9 C146 105.9(12) .
C179 P9 C173 100.1(11) .
C146 P9 C173 103.3(12) .
C179 P9 Re3 115.8(9) .
C146 P9 Re3 109.6(9) .
C173 P9 Re3 120.6(8) .
C92 P3 C86 97.4(9) .
C92 P3 C100 104.7(9) .
C86 P3 C100 103.7(9) .
C92 P3 Re1 119.5(7) .
C86 P3 Re1 119.0(6) .
C100 P3 Re1 110.4(7) .
C214 P12 C187 104.2(11) .
C214 P12 C220 99.7(10) .
C187 P12 C220 104.8(10) .
C214 P12 Re4 118.7(7) .
C187 P12 Re4 112.1(8) .
C220 P12 Re4 115.6(7) .
C126 P5 C120 98.2(11) .
C126 P5 C104 101.0(11) .
C120 P5 C104 108.0(11) .
C126 P5 Re2 122.5(8) .
C120 P5 Re2 113.7(8) .
C104 P5 Re2 111.7(8) .
N5 C5 Re2 173.9(18) .
C98 P1 C68 103.6(11) .
C98 P1 C62 103.9(10) .
C68 P1 C62 97.0(11) .
C98 P1 Re1 111.2(7) .
C68 P1 Re1 121.4(8) .
C62 P1 Re1 117.3(8) .
C5 N5 Mn2 165.7(17) .
N9 C9 Re3 173(2) .
N11 C11 Re4 174.6(17) .
N4 C4 Re2 169.2(16) .
C1 N1 Mn1 167.8(18) .
N2 C2 Re1 174.7(16) .
C11 N11 Mn3 168.3(17) .
C4 N4 Mn1 165.9(16) .
C143 C138 C139 117.9(19) .
C143 C138 P6 121.6(15) .
C139 C138 P6 120.2(16) .
N6 C6 Re2 176.8(16) .
C8 N8 Mn3 164.4(18) .
C6 N6 Mn4 160.3(17) .
C33 N17 Mn2 174.1(18) .
C2 N2 Mn2 164.6(16) .
C3 N3 Mn3 167.4(17) .
N10 C10 Re4 176.2(16) .
N12 C12 Re4 176.2(18) .
C86 C87 C88 120(2) .
C45 N21 Mn3 173.7(18) .
N21 C45 C44 178(2) .
C76 C75 C74 122(2) .
C28 C29 C30 118.8(19) .
C28 C29 C35 123.1(18) .
C30 C29 C35 118.1(18) .
C31 C30 C29 121(2) .
C215 C214 C219 118(2) .
C215 C214 P12 123.6(17) .
C219 C214 P12 118.6(17) .
C108 C109 C110 119(2) .
C113 C108 C109 120(2) .
C113 C108 P4 122.3(17) .
C109 C108 P4 117.3(16) .
C63 C62 C67 117(2) .
C63 C62 P1 117.7(17) .
C67 C62 P1 125.0(18) .
C87 C86 C91 120.6(19) .
C87 C86 P3 117.9(16) .
C91 C86 P3 121.5(15) .
C29 C28 C27 121.3(19) .
C75 C74 C79 116.6(19) .
C75 C74 P2 117.1(16) .
C79 C74 P2 126.2(16) .
C45 C44 C46 121(2) .
C45 C44 C38 120(2) .
C46 C44 C38 119(2) .
C209 C208 C213 118(2) .
C209 C208 P11 118.9(17) .
C213 C208 P11 122.6(17) .
C62 C63 C64 123(2) .
C7 N7 Mn1 169.7(19) .
C225 C220 C221 119(2) .
C225 C220 P12 124.9(17) .
C221 C220 P12 115.9(17) .
N1 C1 Re1 174.5(18) .
C97 C92 C93 116.2(18) .
C97 C92 P3 122.6(15) .
C93 C92 P3 121.1(15) .
C119 C114 C115 122(2) .
C119 C114 P4 117.9(17) .
C115 C114 P4 120.6(17) .
N7 C7 Re3 170.8(19) .
C27 C26 C31 118(2) .
C27 C26 C32 121(2) .
C31 C26 C32 121(2) .
C96 C97 C92 123(2) .
C132 C133 C134 120(2) .
C10 N10 Mn2 167.1(16) .
C137 C132 C133 122(2) .
C137 C132 P6 122.6(17) .
C133 C132 P6 115.1(17) .
C191 C190 C195 118(3) .
C191 C190 P10 122.0(18) .
C195 C190 P10 120(2) .
C80 C81 C82 122(2) .
C101 C98 P1 116.7(15) .
C211 C210 C209 117(2) .
C131 C126 C127 118(3) .
C131 C126 P5 125(2) .
C127 C126 P5 117(2) .
C43 C38 C39 114(2) .
C43 C38 C44 124(2) .
C39 C38 C44 121(2) .
N8 C8 Re3 176.2(19) .
C96 C95 C94 120(2) .
C90 C91 C86 118(2) .
C138 C143 C142 119(2) .
C30 C31 C26 120(2) .
N3 C3 Re1 172.1(18) .
C101 C100 P3 118.7(15) .
C217 C216 C215 121(2) .
C140 C141 C142 120(3) .
C94 C93 C92 119.7(19) .
C151 C150 C149 120(2) .
C95 C96 C97 121(2) .
C95 C94 C93 120(2) .
N17 C33 C32 176(3) .
C106 C104 P5 116.8(16) .
C218 C219 C214 122(2) .
C26 C27 C28 121(2) .
C9 N9 Mn4 154.7(19) .
C187 C188 C189 107(2) .
C187 C188 C186 114(2) .
C189 C188 C186 107(2) .
C187 C188 C185 111(2) .
C189 C188 C185 107(2) .
C186 C188 C185 112(2) .
C88 C89 C90 120(3) .
C106 C105 P6 115.2(17) .
C57 N25 Mn4 177(2) .
C141 C142 C143 121(2) .
C208 C209 C210 121(2) .
C40 C39 C38 123(2) .
C118 C117 C116 124(2) .
C69 C68 C73 119(2) .
C69 C68 P1 123(2) .
C73 C68 P1 118(2) .
C154 C149 C150 117(2) .
C154 C149 P7 127(2) .
C150 C149 P7 116.2(17) .
C188 C187 P12 115.1(17) .
C78 C79 C74 122(2) .
C111 C110 C109 122(2) .
C82 C83 C84 118(3) .
C212 C213 C208 121(2) .
C111 C112 C113 118(2) .
C224 C225 C220 120(2) .
C108 C113 C112 121(2) .
C151 C152 C153 122(3) .
C105 C106 C103 112(2) .
C105 C106 C107 107(2) .
C103 C106 C107 109(2) .
C105 C106 C104 111.3(19) .
C103 C106 C104 111.6(19) .
C107 C106 C104 105(2) .
C89 C88 C87 120(2) .
C221 C222 C223 118(2) .
C101 C99 P2 120.4(15) .
C110 C111 C112 119(2) .
C89 C90 C91 122(2) .
C114 C115 C116 116(2) .
C216 C217 C218 118(2) .
C70 C69 C68 123(2) .
C33 C32 C34 119(2) .
C33 C32 C26 123(2) .
C34 C32 C26 118(2) .
N22 C46 C44 179(3) .
C222 C221 C220 121(2) .
C174 C173 C178 117(3) .
C174 C173 P9 124(2) .
C178 C173 P9 119(2) .
C114 C119 C118 120(2) .
C188 C185 P10 117.3(18) .
C81 C80 C85 120(2) .
C81 C80 P2 122.3(17) .
C85 C80 P2 117.2(17) .
C153 C154 C149 122(3) .
C81 C82 C83 119(2) .
C75 C76 C77 120(2) .
C190 C191 C192 120(2) .
C184 C179 C180 118(2) .
C184 C179 P9 126(2) .
C180 C179 P9 116.2(19) .
C193 C192 C191 120(2) .
C125 C120 C121 120(2) .
C125 C120 P5 115.0(19) .
C121 C120 P5 125(2) .
C133 C134 C135 118(3) .
C106 C103 P4 117.3(16) .
C214 C215 C216 121(2) .
C213 C212 C211 119(3) .
C102 C101 C99 110.1(18) .
C102 C101 C98 107.6(18) .
C99 C101 C98 112.2(18) .
C102 C101 C100 107.2(18) .
C99 C101 C100 109.3(17) .
C98 C101 C100 110.3(17) .
N25 C57 C56 178(3) .
C120 C125 C124 122(3) .
C140 C139 C138 121(2) .
C132 C137 C136 116(2) .
C76 C77 C78 120(2) .
C117 C116 C115 119(2) .
C64 C65 C66 121(3) .
C154 C153 C152 117(3) .
C147 C146 P9 118.1(19) .
C136 C135 C134 121(3) .
C173 C174 C175 123(3) .
C223 C224 C225 121(3) .
C166 C161 C162 119(3) .
C166 C161 P8 124(2) .
C162 C161 P8 116(2) .
C135 C136 C137 122(3) .
C79 C78 C77 119(2) .
C202 C207 C206 121(3) .
C122 C121 C120 118(3) .
C152 C151 C150 122(3) .
C66 C67 C62 119(3) .
C155 C160 C159 123(3) .
C126 C131 C130 124(3) .
C117 C118 C119 120(2) .
C84 C85 C80 118(2) .
C192 C193 C194 123(4) .
C141 C140 C139 122(3) .
C148 C147 C146 108(2) .
C148 C147 C145 106(2) .
C146 C147 C145 110(2) .
C148 C147 C144 108(2) .
C146 C147 C144 111(2) .
C145 C147 C144 113(2) .
C155 C156 C157 115(2) .
C210 C211 C212 124(3) .
C224 C223 C222 121(3) .
C158 C157 C156 127(3) .
C219 C218 C217 120(3) .
C176 C175 C174 121(3) .
C160 C155 C156 119(2) .
C160 C155 P7 123(2) .
C156 C155 P7 118.3(19) .
C51 C52 C53 121(3) .
C188 C186 P11 116.5(16) .
C123 C122 C121 120(3) .
C85 C84 C83 121(3) .
C167 C168 C169 122(3) .
C168 C167 C172 116(3) .
C168 C167 P8 124(2) .
C172 C167 P8 120(2) .
C179 C184 C183 120(3) .
C175 C176 C177 120(3) .
C55 C50 C51 115(3) .
C55 C50 C56 121(3) .
C51 C50 C56 124(3) .
C157 C158 C159 116(3) .
C163 C162 C161 122(3) .
C71 C70 C69 119(3) .
C65 C64 C63 118(2) .
C147 C145 P8 118.1(19) .
C39 C40 C41 119(3) .
C207 C202 C203 117(2) .
C207 C202 P11 125(2) .
C203 C202 P11 118(2) .
N26 C58 C56 177(4) .
C181 C180 C179 122(3) .
C54 C53 C52 118(3) .
C54 C53 C59 121(3) .
C52 C53 C59 121(3) .
C202 C203 C204 122(3) .
C205 C206 C207 119(3) .
C73 C72 C71 120(4) .
C182 C181 C180 120(3) .
C52 C51 C50 123(3) .
C58 C56 C57 123(3) .
C58 C56 C50 119(3) .
C57 C56 C50 117(2) .
C190 C195 C194 121(4) .
C72 C73 C68 116(3) .
C50 C55 C54 121(3) .
C204 C205 C206 122(3) .
C147 C144 P7 115.9(18) .
C170 C169 C168 121(3) .
C128 C127 C126 121(3) .
C67 C66 C65 121(3) .
C123 C124 C125 115(3) .
C53 C54 C55 122(3) .
C131 C130 C129 119(3) .
C183 C182 C181 119(4) .
C205 C204 C203 118(3) .
C162 C163 C164 117(3) .
N18 C34 C32 179(4) .
C127 C128 C129 118(4) .
C130 C129 C128 120(4) .
C182 C183 C184 121(4) .
C161 C166 C165 121(4) .
C165 C164 C163 120(4) .
C122 C123 C124 125(3) .
C173 C178 C177 121(3) .
C170 C171 C172 123(4) .
C158 C159 C160 121(3) .
C176 C177 C178 118(4) .
C167 C172 C171 118(3) .
C193 C194 C195 117(4) .
C164 C165 C166 121(5) .
C171 C170 C169 120(4) .
C70 C71 C72 122(4) .
C36 C35 C37 110.2(16) .
C36 C35 C29 108.9(16) .
C37 C35 C29 111.9(16) .
C36 C35 C35 105.1(19) 2_676
C37 C35 C35 106.6(19) 2_676
C29 C35 C35 114(2) 2_676
N19 C36 C35 173(2) .
N20 C37 C35 171(2) .
N23 C48 C47 175(3) .
C48 C47 C49 104(2) .
C48 C47 C41 110(2) .
C49 C47 C41 108(2) .
C48 C47 C59 112(2) 2_667
C49 C47 C59 110(2) 2_667
C41 C47 C59 113(2) 2_667
C42 C43 C38 124(3) .
C40 C41 C42 119(2) .
C40 C41 C47 118(2) .
C42 C41 C47 122(2) .
C43 C42 C41 120(3) .
C61 C59 C60 109(3) .
C61 C59 C53 109(3) .
C60 C59 C53 109(2) .
C61 C59 C47 110(3) 2_667
C60 C59 C47 109(2) 2_667
C53 C59 C47 112(2) 2_667
C197 C196 C201 119(3) .
C197 C196 P10 117(2) .
C201 C196 P10 125(2) .
C196 C197 C198 123(3) .
C13 O1 Mn4 145(2) .
C196 C201 C200 120(3) .
N27 C60 C59 176(3) .
N28 C61 C59 178(4) .
C199 C200 C201 116(4) .
C12 N12 Mn4 153.1(18) .
N24 C49 C47 177(4) .
C200 C199 C198 126(4) .
C199 C198 C197 117(4) .
Cl2 C226 Cl1 117(2) .
C21 N13 Mn1 167(4) .
C22 C20 C14 121(4) .
C22 C20 C21 118(4) .
C14 C20 C21 121(4) .
N14 C22 C20 169(4) .
N13 C21 C20 176(6) .
C16 C15 C14 126(4) .
C17 C18 C19 111(5) .
C18 C17 C16 121(5) .
C18 C17 C23 123(6) .
C16 C17 C23 115(5) .
N15 C24 C23 161(8) .
C17 C23 C24 120(6) .
C17 C23 C25 119(6) .
C24 C23 C25 102(6) .
N16 C25 C23 116(10) .
Cl4 C227 Cl3 115(3) .
C17 C16 C15 113(4) .
C14 C19 C18 135(5) .
C19 C14 C15 109(5) .
C19 C14 C20 129(5) .
C15 C14 C20 121(4) .

loop_
_geom_bond_atom_site_label_1
_geom_bond_atom_site_label_2
_geom_bond_distance
_geom_bond_site_symmetry_2
Re4 C10 2.077(17) .
Re4 C12 2.097(19) .
Re4 C11 2.102(18) .
Re4 P11 2.409(5) .
Re4 P10 2.415(6) .
Re4 P12 2.422(5) .
Re3 C8 2.07(2) .
Re3 C7 2.10(2) .
Re3 C9 2.13(2) .
Re3 P7 2.411(6) .
Re3 P9 2.415(6) .
Re3 P8 2.421(6) .
Re2 C6 2.063(17) .
Re2 C5 2.094(18) .
Re2 C4 2.127(18) .
Re2 P6 2.406(5) .
Re2 P4 2.411(5) .
Re2 P5 2.414(6) .
Re1 C3 2.084(19) .
Re1 C1 2.095(19) .
Re1 C2 2.111(17) .
Re1 P1 2.415(6) .
Re1 P2 2.421(6) .
Re1 P3 2.425(5) .
Mn3 N3 2.021(18) .
Mn3 N11 2.057(19) .
Mn3 N8 2.066(19) .
Mn3 N21 2.094(19) .
Mn2 N2 2.062(17) .
Mn2 N10 2.068(18) .
Mn2 N5 2.081(17) .
Mn2 N17 2.124(19) .
Mn1 N4 2.052(18) .
Mn1 N1 2.057(18) .
Mn1 N7 2.062(19) .
Mn1 N13 2.190(15) .
Mn4 N6 2.055(19) .
Mn4 N12 2.066(19) .
Mn4 N9 2.08(2) .
Mn4 N25 2.16(2) .
Mn4 O1 2.35(2) .
P2 C74 1.82(2) .
P2 C80 1.82(2) .
P2 C99 1.84(2) .
P8 C145 1.82(3) .
P8 C161 1.82(3) .
P8 C167 1.87(3) .
P10 C196 1.80(3) .
P10 C190 1.85(2) .
P10 C185 1.86(3) .
P7 C155 1.83(3) .
P7 C149 1.84(2) .
P7 C144 1.85(3) .
P4 C103 1.81(2) .
P4 C108 1.85(2) .
P4 C114 1.89(2) .
P11 C208 1.84(2) .
P11 C202 1.85(3) .
P11 C186 1.86(2) .
P6 C105 1.84(3) .
P6 C138 1.841(19) .
P6 C132 1.85(2) .
P9 C179 1.79(3) .
P9 C146 1.82(3) .
P9 C173 1.85(2) .
P3 C92 1.811(19) .
P3 C86 1.84(2) .
P3 C100 1.86(2) .
P12 C214 1.83(2) .
P12 C187 1.84(2) .
P12 C220 1.85(2) .
P5 C126 1.82(3) .
P5 C120 1.83(2) .
P5 C104 1.84(2) .
C5 N5 1.08(2) .
P1 C98 1.83(2) .
P1 C68 1.83(3) .
P1 C62 1.84(2) .
C9 N9 1.06(2) .
C11 N11 1.11(2) .
C4 N4 1.09(2) .
N1 C1 1.11(2) .
C2 N2 1.09(2) .
C138 C143 1.39(3) .
C138 C139 1.40(3) .
C6 N6 1.14(2) .
N8 C8 1.11(2) .
N17 C33 1.13(3) .
N3 C3 1.14(2) .
C10 N10 1.11(2) .
C12 N12 1.11(2) .
C87 C86 1.35(3) .
C87 C88 1.40(3) .
N21 C45 1.15(3) .
C45 C44 1.36(3) .
C75 C76 1.35(3) .
C75 C74 1.39(3) .
C29 C28 1.37(3) .
C29 C30 1.40(3) .
C29 C35 1.52(3) .
C30 C31 1.36(3) .
C214 C215 1.37(3) .
C214 C219 1.43(3) .
C109 C108 1.37(3) .
C109 C110 1.38(3) .
C108 C113 1.35(3) .
C62 C63 1.36(3) .
C62 C67 1.45(3) .
C86 C91 1.40(3) .
C28 C27 1.39(3) .
C74 C79 1.40(3) .
C44 C46 1.39(4) .
C44 C38 1.43(3) .
C208 C209 1.35(3) .
C208 C213 1.44(3) .
C63 C64 1.38(3) .
N7 C7 1.12(3) .
C220 C225 1.39(3) .
C220 C221 1.40(3) .
C92 C97 1.39(3) .
C92 C93 1.43(3) .
C114 C119 1.37(3) .
C114 C115 1.39(3) .
C26 C27 1.39(3) .
C26 C31 1.43(3) .
C26 C32 1.46(3) .
C97 C96 1.37(3) .
C133 C132 1.39(3) .
C133 C134 1.40(4) .
C132 C137 1.37(3) .
C190 C191 1.36(3) .
C190 C195 1.37(4) .
C81 C80 1.36(3) .
C81 C82 1.38(3) .
C98 C101 1.55(3) .
C210 C211 1.35(3) .
C210 C209 1.43(3) .
C126 C131 1.37(4) .
C126 C127 1.43(4) .
C38 C43 1.40(3) .
C38 C39 1.42(3) .
C95 C96 1.33(3) .
C95 C94 1.39(3) .
C91 C90 1.38(3) .
C143 C142 1.42(3) .
C100 C101 1.56(3) .
C216 C217 1.38(3) .
C216 C215 1.41(3) .
C141 C140 1.33(4) .
C141 C142 1.36(3) .
C93 C94 1.40(3) .
C150 C151 1.35(3) .
C150 C149 1.45(3) .
C33 C32 1.34(3) .
C104 C106 1.59(3) .
C219 C218 1.35(4) .
C188 C187 1.53(3) .
C188 C189 1.54(4) .
C188 C186 1.55(3) .
C188 C185 1.57(4) .
C89 C88 1.35(3) .
C89 C90 1.37(3) .
C105 C106 1.56(3) .
N25 C57 1.09(3) .
C39 C40 1.37(3) .
C117 C118 1.30(3) .
C117 C116 1.35(3) .
C68 C69 1.37(3) .
C68 C73 1.46(4) .
C149 C154 1.39(3) .
C79 C78 1.36(3) .
C110 C111 1.37(3) .
C83 C82 1.41(4) .
C83 C84 1.43(4) .
C213 C212 1.34(4) .
C112 C111 1.38(3) .
C112 C113 1.41(3) .
C225 C224 1.38(3) .
C152 C151 1.31(4) .
C152 C153 1.44(4) .
C106 C103 1.56(3) .
C106 C107 1.56(4) .
C222 C221 1.39(3) .
C222 C223 1.40(4) .
C99 C101 1.54(3) .
C115 C116 1.44(3) .
C217 C218 1.44(4) .
C69 C70 1.37(3) .
C32 C34 1.41(4) .
C102 C101 1.47(3) .
C46 N22 1.15(3) .
C173 C174 1.35(3) .
C173 C178 1.38(4) .
C119 C118 1.38(3) .
C80 C85 1.42(3) .
C154 C153 1.37(4) .
C76 C77 1.37(3) .
C191 C192 1.39(3) .
C179 C184 1.37(4) .
C179 C180 1.43(4) .
C192 C193 1.30(4) .
C120 C125 1.38(3) .
C120 C121 1.40(4) .
C134 C135 1.41(4) .
C212 C211 1.37(4) .
C57 C56 1.46(4) .
C125 C124 1.40(4) .
C139 C140 1.37(4) .
C137 C136 1.45(4) .
C77 C78 1.40(4) .
C65 C64 1.37(3) .
C65 C66 1.37(4) .
C146 C147 1.54(4) .
C135 C136 1.30(4) .
C174 C175 1.38(4) .
C224 C223 1.36(4) .
C161 C166 1.36(4) .
C161 C162 1.38(4) .
C207 C202 1.37(3) .
C207 C206 1.38(4) .
C121 C122 1.40(4) .
C67 C66 1.36(4) .
C160 C155 1.35(4) .
C160 C159 1.37(4) .
C131 C130 1.40(4) .
C85 C84 1.37(4) .
C193 C194 1.36(5) .
C147 C148 1.49(4) .
C147 C145 1.55(4) .
C147 C144 1.55(4) .
C156 C155 1.41(3) .
C156 C157 1.42(4) .
C157 C158 1.33(4) .
C175 C176 1.34(4) .
C52 C51 1.35(4) .
C52 C53 1.41(4) .
C122 C123 1.32(4) .
C168 C167 1.35(4) .
C168 C169 1.39(4) .
N18 C34 1.15(4) .
N26 C58 1.24(4) .
C167 C172 1.40(4) .
C184 C183 1.46(5) .
C176 C177 1.37(5) .
C50 C55 1.40(4) .
C50 C51 1.41(4) .
C50 C56 1.48(4) .
C158 C159 1.36(4) .
C162 C163 1.37(4) .
C70 C71 1.24(5) .
C40 C41 1.38(4) .
C202 C203 1.37(4) .
C58 C56 1.34(4) .
C180 C181 1.40(4) .
C53 C54 1.35(4) .
C53 C59 1.53(4) .
C203 C204 1.40(4) .
C206 C205 1.34(4) .
C72 C73 1.33(5) .
C72 C71 1.50(5) .
C181 C182 1.40(5) .
C195 C194 1.41(6) .
C55 C54 1.40(4) .
C205 C204 1.31(4) .
C169 C170 1.30(5) .
C127 C128 1.43(5) .
C124 C123 1.38(4) .
C130 C129 1.41(5) .
C182 C183 1.38(5) .
C163 C164 1.45(5) .
C128 C129 1.45(6) .
C166 C165 1.39(5) .
C164 C165 1.31(5) .
C178 C177 1.46(5) .
C171 C170 1.28(5) .
C171 C172 1.40(5) .
C35 C36 1.49(3) .
C35 C37 1.50(3) .
C35 C35 1.63(4) 2_676
C36 N19 1.14(2) .
C37 N20 1.12(2) .
C48 N23 1.18(3) .
C48 C47 1.46(4) .
C47 C49 1.50(4) .
C47 C41 1.55(3) .
C47 C59 1.57(4) 2_667
C43 C42 1.35(3) .
C41 C42 1.39(4) .
C59 C61 1.38(4) .
C59 C60 1.50(4) .
C59 C47 1.57(4) 2_667
C196 C197 1.36(4) .
C196 C201 1.38(4) .
C13 O1 1.30(3) .
C197 C198 1.37(5) .
C201 C200 1.44(5) .
C60 N27 1.18(4) .
C61 N28 1.20(5) .
C200 C199 1.33(5) .
N24 C49 1.12(4) .
C199 C198 1.35(5) .
Cl1 C226 1.72(3) .
Cl2 C226 1.65(4) .
N13 C21 0.75(4) .
C20 C22 1.50(6) .
C20 C14 1.51(6) .
C20 C21 1.67(6) .
C22 N14 1.28(5) .
C15 C16 1.42(5) .
C15 C14 1.42(5) .
C18 C17 1.32(6) .
C18 C19 1.49(5) .
C17 C16 1.40(6) .
C17 C23 1.56(8) .
N15 C24 1.07(8) .
C24 C23 1.65(9) .
C23 C25 1.68(10) .
N16 C25 0.87(12) .
Cl4 C227 1.63(5) .
C227 Cl3 1.73(5) .
C19 C14 1.11(5) .
